data_7021537
loop_
_publ_author_name
'Qiu, Jinshui'
'Lu, Min'
'Yao, Yingming'
'Zhang, Yong'
'Wang, Yaorong'
'Shen, Qi'

_publ_section_title
;
 Synthesis and characterization of bimetallic lanthanide-alkali metal
 complexes stabilized by aminophenoxy ligands and their catalytic activity
 for the polymerization of 2,2-dimethyltrimethylene carbonate.
;
_journal_issue 28
_journal_name_full 'Dalton transactions (Cambridge, England : 2003)'
_journal_page_first 10179
_journal_page_last 10189
_journal_paper_doi 10.1039/c3dt50918d
_journal_volume 42
_journal_year 2013
_chemical_formula_moiety 'C78 H111 Li3 N3 O9 Y, 1.5(C6 H14)'
_chemical_formula_sum 'C87 H132 Li3 N3 O9 Y'
_chemical_formula_weight 1473.69
_chemical_name_systematic
; 
 ? 
;
_space_group_IT_number 2
_symmetry_cell_setting triclinic
_symmetry_Int_Tables_number 2
_symmetry_space_group_name_Hall '-P 1'
_symmetry_space_group_name_H-M 'P -1'
_atom_sites_solution_hydrogens geom
_atom_sites_solution_primary direct
_atom_sites_solution_secondary difmap
_audit_creation_method SHELXL-97
_cell_angle_alpha 81.215(7)
_cell_angle_beta 76.870(7)
_cell_angle_gamma 68.303(6)
_cell_formula_units_Z 2
_cell_length_a 16.5789(8)
_cell_length_b 16.5947(8)
_cell_length_c 17.4085(13)
_cell_measurement_reflns_used 18715
_cell_measurement_temperature 223(2)
_cell_measurement_theta_max 27.5
_cell_measurement_theta_min 3.0
_cell_volume 4321.3(5)
_computing_cell_refinement CrystalClear
_computing_data_collection CrystalClear
_computing_data_reduction CrystalStructure
_computing_molecular_graphics 'Bruker SHELXTL'
_computing_publication_material 'Bruker SHELXTL'
_computing_structure_refinement 'SHELXL-97 (Sheldrick, 1997)'
_computing_structure_solution 'SHELXS-97 (Sheldrick, 1990)'
_diffrn_ambient_temperature 223(2)
_diffrn_detector_area_resol_mean 14.63
_diffrn_measured_fraction_theta_full 0.993
_diffrn_measured_fraction_theta_max 0.993
_diffrn_measurement_device_type 'Rigaku Saturn'
_diffrn_measurement_method \w
_diffrn_radiation_monochromator graphite
_diffrn_radiation_source 'fine-focus sealed tube'
_diffrn_radiation_type MoK\a
_diffrn_radiation_wavelength 0.71075
_diffrn_reflns_av_R_equivalents 0.0653
_diffrn_reflns_av_unetI/netI 0.0992
_diffrn_reflns_limit_h_max 20
_diffrn_reflns_limit_h_min -18
_diffrn_reflns_limit_k_max 20
_diffrn_reflns_limit_k_min -19
_diffrn_reflns_limit_l_max 19
_diffrn_reflns_limit_l_min -21
_diffrn_reflns_number 35555
_diffrn_reflns_theta_full 25.50
_diffrn_reflns_theta_max 25.50
_diffrn_reflns_theta_min 3.05
_exptl_absorpt_coefficient_mu 0.729
_exptl_absorpt_correction_T_max 0.760
_exptl_absorpt_correction_T_min 0.507
_exptl_absorpt_correction_type multi-scan
_exptl_absorpt_process_details 'Jacobson, R. (1998) Private communication'
_exptl_crystal_colour colorless
_exptl_crystal_density_diffrn 1.133
_exptl_crystal_density_method 'not measured'
_exptl_crystal_description chip
_exptl_crystal_F_000 1590
_exptl_crystal_size_max 0.40
_exptl_crystal_size_mid 0.30
_exptl_crystal_size_min 0.20
_refine_diff_density_max 0.718
_refine_diff_density_min -0.526
_refine_diff_density_rms 0.071
_refine_ls_extinction_method none
_refine_ls_goodness_of_fit_ref 1.075
_refine_ls_hydrogen_treatment constr
_refine_ls_matrix_type full
_refine_ls_number_parameters 880
_refine_ls_number_reflns 15957
_refine_ls_number_restraints 37
_refine_ls_restrained_S_all 1.093
_refine_ls_R_factor_all 0.1280
_refine_ls_R_factor_gt 0.0947
_refine_ls_shift/su_max 0.002
_refine_ls_shift/su_mean 0.000
_refine_ls_structure_factor_coef Fsqd
_refine_ls_weighting_details 'calc w=1/[\s^2^(Fo^2^)+(0.0952P)^2^+4.4888P] where P=(Fo^2^+2Fc^2^)/3'
_refine_ls_weighting_scheme calc
_refine_ls_wR_factor_gt 0.2094
_refine_ls_wR_factor_ref 0.2318
_reflns_number_gt 11649
_reflns_number_total 15957
_reflns_threshold_expression >2sigma(I)
_cod_data_source_file c3dt50918d.txt
_cod_data_source_block shelxl
_cod_original_cell_volume 4321.3(4)
_cod_database_code 7021537

loop_
_symmetry_equiv_pos_as_xyz
'x, y, z'
'-x, -y, -z'

loop_
_atom_site_label
_atom_site_type_symbol
_atom_site_fract_x
_atom_site_fract_y
_atom_site_fract_z
_atom_site_U_iso_or_equiv
_atom_site_adp_type
_atom_site_occupancy
_atom_site_symmetry_multiplicity
_atom_site_calc_flag
_atom_site_refinement_flags
_atom_site_disorder_assembly
_atom_site_disorder_group
Y1 Y 0.53773(3) 0.19740(3) 0.19406(3) 0.03514(16) Uani 1 1 d . C .
O1 O 0.6758(2) 0.1992(2) 0.1487(2) 0.0397(8) Uani 1 1 d . . .
O2 O 0.1649(3) 0.5525(3) 0.1191(3) 0.0706(12) Uani 1 1 d . . .
O3 O 0.5679(2) 0.0559(2) 0.24450(19) 0.0409(8) Uani 1 1 d . C .
O4 O 0.4000(3) 0.3001(2) -0.1725(2) 0.0652(12) Uani 1 1 d . C .
O5 O 0.4093(2) 0.1778(2) 0.21508(19) 0.0382(8) Uani 1 1 d . C .
O6 O 0.7122(3) 0.2602(3) 0.5066(3) 0.0820(14) Uani 1 1 d . C .
O7 O 0.7578(3) 0.1633(3) -0.0451(2) 0.0715(12) Uani 1 1 d D . .
O8 O 0.3844(3) -0.0087(3) 0.3065(2) 0.0657(11) Uani 1 1 d . C .
O9 O 0.4721(3) 0.4793(3) 0.3065(3) 0.0805(14) Uani 1 1 d . . .
N1 N 0.5117(2) 0.3504(2) 0.1608(2) 0.0365(9) Uani 1 1 d . C .
N2 N 0.5824(3) 0.1224(2) 0.0727(2) 0.0385(9) Uani 1 1 d . . .
N3 N 0.4756(3) 0.2454(2) 0.3269(2) 0.0376(9) Uani 1 1 d . . .
C1 C 0.7171(3) 0.2563(3) 0.1487(3) 0.0386(11) Uani 1 1 d . . .
C2 C 0.8042(3) 0.2291(3) 0.1618(3) 0.0430(12) Uani 1 1 d . . .
C3 C 0.8413(4) 0.2927(3) 0.1585(3) 0.0510(14) Uani 1 1 d . . .
H3 H 0.8998 0.2747 0.1665 0.061 Uiso 1 1 calc R . .
C4 C 0.7971(4) 0.3811(3) 0.1440(4) 0.0529(14) Uani 1 1 d . A .
C5 C 0.7108(4) 0.4056(3) 0.1323(3) 0.0474(13) Uani 1 1 d . . .
H5 H 0.6785 0.4649 0.1232 0.057 Uiso 1 1 calc R . .
C6 C 0.6708(3) 0.3447(3) 0.1335(3) 0.0390(11) Uani 1 1 d . . .
C7 C 0.5808(3) 0.3781(3) 0.1094(3) 0.0409(11) Uani 1 1 d . . .
H7A H 0.5599 0.4419 0.1056 0.049 Uiso 1 1 calc R . .
H7B H 0.5886 0.3602 0.0564 0.049 Uiso 1 1 calc R . .
C8 C 0.4262(3) 0.4020(3) 0.1481(3) 0.0368(11) Uani 1 1 d . . .
C9 C 0.4058(3) 0.4615(3) 0.0819(3) 0.0441(12) Uani 1 1 d . C .
H9 H 0.4519 0.4685 0.0418 0.053 Uiso 1 1 calc R . .
C10 C 0.3195(4) 0.5094(4) 0.0748(3) 0.0534(14) Uani 1 1 d . . .
H10 H 0.3081 0.5484 0.0301 0.064 Uiso 1 1 calc R C .
C11 C 0.2493(4) 0.5013(3) 0.1320(4) 0.0514(14) Uani 1 1 d . C .
C12 C 0.2669(3) 0.4448(3) 0.1974(3) 0.0492(13) Uani 1 1 d . . .
H12 H 0.2202 0.4384 0.2372 0.059 Uiso 1 1 calc R C .
C13 C 0.3539(3) 0.3970(3) 0.2047(3) 0.0444(12) Uani 1 1 d . C .
H13 H 0.3643 0.3594 0.2504 0.053 Uiso 1 1 calc R . .
C14 C 0.0955(4) 0.5256(5) 0.1628(6) 0.099(3) Uani 1 1 d . . .
H14A H 0.1098 0.4643 0.1572 0.149 Uiso 1 1 calc R . .
H14B H 0.0415 0.5591 0.1431 0.149 Uiso 1 1 calc R . .
H14C H 0.0873 0.5347 0.2182 0.149 Uiso 1 1 calc R . .
C15 C 0.8599(3) 0.1324(3) 0.1795(3) 0.0475(13) Uani 1 1 d . . .
C16 C 0.9533(4) 0.1204(4) 0.1907(4) 0.0714(18) Uani 1 1 d . . .
H16A H 0.9854 0.1396 0.1421 0.107 Uiso 1 1 calc R . .
H16B H 0.9844 0.0594 0.2042 0.107 Uiso 1 1 calc R . .
H16C H 0.9489 0.1545 0.2330 0.107 Uiso 1 1 calc R . .
C17 C 0.8702(4) 0.0777(4) 0.1115(4) 0.0716(19) Uani 1 1 d . . .
H17A H 0.8141 0.0717 0.1119 0.107 Uiso 1 1 calc R . .
H17B H 0.9144 0.0206 0.1185 0.107 Uiso 1 1 calc R . .
H17C H 0.8887 0.1065 0.0614 0.107 Uiso 1 1 calc R . .
C18 C 0.8140(4) 0.0957(4) 0.2556(4) 0.0658(17) Uani 1 1 d . . .
H18A H 0.8072 0.1293 0.2991 0.099 Uiso 1 1 calc R . .
H18B H 0.8494 0.0355 0.2670 0.099 Uiso 1 1 calc R . .
H18C H 0.7563 0.0991 0.2490 0.099 Uiso 1 1 calc R . .
C19 C 0.8432(4) 0.4474(4) 0.1372(4) 0.074(2) Uani 1 1 d D . .
C20 C 0.8860(12) 0.4334(11) 0.2091(9) 0.097(2) Uiso 0.50 1 d PD A 1
H20A H 0.9310 0.3759 0.2101 0.145 Uiso 0.50 1 calc PR A 1
H20B H 0.8415 0.4383 0.2569 0.145 Uiso 0.50 1 calc PR A 1
H20C H 0.9129 0.4770 0.2061 0.145 Uiso 0.50 1 calc PR A 1
C20' C 0.8070(11) 0.4929(11) 0.2162(9) 0.097(2) Uiso 0.50 1 d PD A 2
H20D H 0.8157 0.4492 0.2605 0.145 Uiso 0.50 1 calc PR A 2
H20E H 0.7445 0.5261 0.2199 0.145 Uiso 0.50 1 calc PR A 2
H20F H 0.8384 0.5316 0.2176 0.145 Uiso 0.50 1 calc PR A 2
C21 C 0.7886(12) 0.5397(9) 0.1130(11) 0.097(2) Uiso 0.50 1 d PD A 1
H21A H 0.8253 0.5756 0.1015 0.145 Uiso 0.50 1 calc PR A 1
H21B H 0.7397 0.5626 0.1557 0.145 Uiso 0.50 1 calc PR A 1
H21C H 0.7660 0.5401 0.0662 0.145 Uiso 0.50 1 calc PR A 1
C21' C 0.8140(12) 0.5215(10) 0.0751(9) 0.097(2) Uiso 0.50 1 d PD A 2
H21D H 0.8434 0.5627 0.0739 0.145 Uiso 0.50 1 calc PR A 2
H21E H 0.7505 0.5507 0.0880 0.145 Uiso 0.50 1 calc PR A 2
H21F H 0.8294 0.4986 0.0236 0.145 Uiso 0.50 1 calc PR A 2
C22 C 0.9237(10) 0.4204(11) 0.0724(10) 0.097(2) Uiso 0.50 1 d PD A 1
H22A H 0.9564 0.4594 0.0676 0.145 Uiso 0.50 1 calc PR A 1
H22B H 0.9054 0.4231 0.0227 0.145 Uiso 0.50 1 calc PR A 1
H22C H 0.9611 0.3614 0.0854 0.145 Uiso 0.50 1 calc PR A 1
C22' C 0.9411(9) 0.4126(11) 0.1299(11) 0.097(2) Uiso 0.50 1 d PD A 2
H22D H 0.9683 0.3939 0.0770 0.145 Uiso 0.50 1 calc PR A 2
H22E H 0.9578 0.3635 0.1684 0.145 Uiso 0.50 1 calc PR A 2
H22F H 0.9609 0.4577 0.1394 0.145 Uiso 0.50 1 calc PR A 2
C23 C 0.6457(3) -0.0079(3) 0.2186(3) 0.0365(11) Uani 1 1 d . C .
C24 C 0.7011(3) -0.0632(3) 0.2705(3) 0.0404(12) Uani 1 1 d . . .
C25 C 0.7818(3) -0.1217(3) 0.2359(3) 0.0452(13) Uani 1 1 d . . .
H25 H 0.8203 -0.1573 0.2695 0.054 Uiso 1 1 calc R . .
C26 C 0.8092(3) -0.1307(3) 0.1553(3) 0.0439(12) Uani 1 1 d . . .
C27 C 0.7503(3) -0.0801(3) 0.1072(3) 0.0446(12) Uani 1 1 d . C .
H27 H 0.7655 -0.0866 0.0525 0.053 Uiso 1 1 calc R . .
C28 C 0.6691(3) -0.0196(3) 0.1377(3) 0.0387(11) Uani 1 1 d . . .
C29 C 0.6024(3) 0.0278(3) 0.0843(3) 0.0412(12) Uani 1 1 d . C .
H29A H 0.6251 0.0035 0.0326 0.049 Uiso 1 1 calc R . .
H29B H 0.5474 0.0167 0.1069 0.049 Uiso 1 1 calc R . .
C30 C 0.5364(3) 0.1613(3) 0.0107(3) 0.0362(11) Uani 1 1 d . C .
C31 C 0.5154(4) 0.2516(3) -0.0084(3) 0.0453(12) Uani 1 1 d . . .
H31 H 0.5329 0.2833 0.0210 0.054 Uiso 1 1 calc R C .
C32 C 0.4704(4) 0.2951(3) -0.0681(3) 0.0530(14) Uani 1 1 d . C .
H32 H 0.4570 0.3555 -0.0782 0.064 Uiso 1 1 calc R . .
C33 C 0.4449(4) 0.2508(3) -0.1134(3) 0.0483(13) Uani 1 1 d . . .
C34 C 0.4636(4) 0.1628(3) -0.0973(3) 0.0504(14) Uani 1 1 d . C .
H34 H 0.4459 0.1321 -0.1274 0.060 Uiso 1 1 calc R . .
C35 C 0.5088(3) 0.1192(3) -0.0364(3) 0.0431(12) Uani 1 1 d . . .
H35 H 0.5213 0.0590 -0.0265 0.052 Uiso 1 1 calc R C .
C36 C 0.3660(5) 0.2569(4) -0.2143(4) 0.079(2) Uani 1 1 d . . .
H36A H 0.4145 0.2118 -0.2428 0.119 Uiso 1 1 calc R C .
H36B H 0.3329 0.2985 -0.2515 0.119 Uiso 1 1 calc R . .
H36C H 0.3274 0.2311 -0.1773 0.119 Uiso 1 1 calc R . .
C37 C 0.6724(4) -0.0636(3) 0.3614(3) 0.0488(13) Uani 1 1 d . . .
C38 C 0.7434(5) -0.1283(4) 0.4045(4) 0.082(2) Uani 1 1 d . . .
H38A H 0.7945 -0.1102 0.3941 0.123 Uiso 1 1 calc R . .
H38B H 0.7606 -0.1856 0.3860 0.123 Uiso 1 1 calc R . .
H38C H 0.7204 -0.1302 0.4610 0.123 Uiso 1 1 calc R . .
C39 C 0.5908(5) -0.0905(5) 0.3849(4) 0.077(2) Uani 1 1 d . . .
H39A H 0.5701 -0.0885 0.4416 0.116 Uiso 1 1 calc R . .
H39B H 0.6058 -0.1491 0.3703 0.116 Uiso 1 1 calc R . .
H39C H 0.5445 -0.0507 0.3578 0.116 Uiso 1 1 calc R . .
C40 C 0.6499(5) 0.0259(4) 0.3911(3) 0.0633(17) Uani 1 1 d . . .
H40A H 0.7032 0.0400 0.3826 0.095 Uiso 1 1 calc R . .
H40B H 0.6247 0.0249 0.4471 0.095 Uiso 1 1 calc R . .
H40C H 0.6075 0.0695 0.3623 0.095 Uiso 1 1 calc R . .
C41 C 0.8981(4) -0.1990(3) 0.1203(3) 0.0526(14) Uani 1 1 d . . .
C42 C 0.8800(4) -0.2778(4) 0.1037(4) 0.0731(19) Uani 1 1 d . . .
H42A H 0.8374 -0.2595 0.0687 0.110 Uiso 1 1 calc R . .
H42B H 0.8564 -0.3042 0.1531 0.110 Uiso 1 1 calc R . .
H42C H 0.9345 -0.3199 0.0788 0.110 Uiso 1 1 calc R . .
C43 C 0.9409(4) -0.1617(4) 0.0428(4) 0.077(2) Uani 1 1 d . . .
H43A H 0.9967 -0.2052 0.0220 0.116 Uiso 1 1 calc R . .
H43B H 0.9513 -0.1107 0.0526 0.116 Uiso 1 1 calc R . .
H43C H 0.9019 -0.1457 0.0048 0.116 Uiso 1 1 calc R . .
C44 C 0.9638(4) -0.2282(5) 0.1768(4) 0.082(2) Uani 1 1 d . . .
H44A H 0.9390 -0.2537 0.2260 0.124 Uiso 1 1 calc R . .
H44B H 0.9758 -0.1784 0.1874 0.124 Uiso 1 1 calc R . .
H44C H 1.0184 -0.2709 0.1528 0.124 Uiso 1 1 calc R . .
C45 C 0.3284(3) 0.2131(3) 0.2593(3) 0.0383(11) Uani 1 1 d . C .
C46 C 0.2507(3) 0.2267(4) 0.2314(3) 0.0474(13) Uani 1 1 d . . .
C47 C 0.1694(4) 0.2634(4) 0.2821(3) 0.0542(14) Uani 1 1 d . . .
H47 H 0.1172 0.2733 0.2636 0.065 Uiso 1 1 calc R . .
C48 C 0.1620(3) 0.2858(4) 0.3577(3) 0.0498(13) Uani 1 1 d . B .
C49 C 0.2398(3) 0.2717(3) 0.3825(3) 0.0473(13) Uani 1 1 d . B .
H49 H 0.2367 0.2870 0.4332 0.057 Uiso 1 1 calc R . .
C50 C 0.3228(3) 0.2358(3) 0.3358(3) 0.0412(12) Uani 1 1 d . . .
C51 C 0.4038(3) 0.2157(3) 0.3722(3) 0.0418(12) Uani 1 1 d . C .
H51A H 0.3840 0.2413 0.4234 0.050 Uiso 1 1 calc R . .
H51B H 0.4286 0.1525 0.3830 0.050 Uiso 1 1 calc R . .
C52 C 0.5331(3) 0.2472(3) 0.3737(3) 0.0379(11) Uani 1 1 d . C .
C53 C 0.5229(4) 0.2320(3) 0.4572(3) 0.0448(12) Uani 1 1 d . . .
H53 H 0.4740 0.2178 0.4859 0.054 Uiso 1 1 calc R C .
C54 C 0.5831(4) 0.2375(4) 0.4970(3) 0.0557(15) Uani 1 1 d . C .
H54 H 0.5743 0.2264 0.5523 0.067 Uiso 1 1 calc R . .
C55 C 0.6554(4) 0.2585(4) 0.4592(4) 0.0554(15) Uani 1 1 d . . .
C56 C 0.6680(4) 0.2746(4) 0.3777(3) 0.0544(14) Uani 1 1 d . C .
H56 H 0.7172 0.2889 0.3502 0.065 Uiso 1 1 calc R . .
C57 C 0.6076(4) 0.2695(3) 0.3374(3) 0.0475(13) Uani 1 1 d . . .
H57 H 0.6168 0.2817 0.2822 0.057 Uiso 1 1 calc R C .
C58 C 0.7967(5) 0.2583(6) 0.4670(6) 0.109(3) Uani 1 1 d . . .
H58A H 0.8238 0.2091 0.4346 0.164 Uiso 1 1 calc R C .
H58B H 0.8329 0.2527 0.5055 0.164 Uiso 1 1 calc R . .
H58C H 0.7917 0.3117 0.4336 0.164 Uiso 1 1 calc R . .
C59 C 0.2525(4) 0.2061(4) 0.1483(3) 0.0556(15) Uani 1 1 d . . .
C60 C 0.1592(5) 0.2186(7) 0.1344(5) 0.100(3) Uani 1 1 d . . .
H60A H 0.1369 0.1768 0.1690 0.150 Uiso 1 1 calc R . .
H60B H 0.1628 0.2097 0.0797 0.150 Uiso 1 1 calc R . .
H60C H 0.1195 0.2771 0.1458 0.150 Uiso 1 1 calc R . .
C61 C 0.3095(5) 0.1106(4) 0.1335(4) 0.0753(19) Uani 1 1 d . . .
H61A H 0.3707 0.1014 0.1340 0.113 Uiso 1 1 calc R . .
H61B H 0.3048 0.0979 0.0824 0.113 Uiso 1 1 calc R . .
H61C H 0.2889 0.0725 0.1747 0.113 Uiso 1 1 calc R . .
C62 C 0.2908(4) 0.2651(4) 0.0857(3) 0.0684(18) Uani 1 1 d . . .
H62A H 0.2508 0.3248 0.0889 0.103 Uiso 1 1 calc R . .
H62B H 0.2981 0.2468 0.0334 0.103 Uiso 1 1 calc R . .
H62C H 0.3477 0.2607 0.0953 0.103 Uiso 1 1 calc R . .
C63 C 0.0710(4) 0.3238(4) 0.4102(4) 0.0665(17) Uani 1 1 d D . .
C64 C 0.0326(13) 0.2526(12) 0.4367(12) 0.107(2) Uiso 0.50 1 d P B 1
H64A H 0.0707 0.2067 0.4676 0.160 Uiso 0.50 1 calc PR B 1
H64B H 0.0281 0.2291 0.3908 0.160 Uiso 0.50 1 calc PR B 1
H64C H -0.0257 0.2760 0.4689 0.160 Uiso 0.50 1 calc PR B 1
C64' C 0.0049(13) 0.2882(12) 0.3940(12) 0.107(2) Uiso 0.50 1 d P B 2
H64D H 0.0293 0.2251 0.3975 0.160 Uiso 0.50 1 calc PR B 2
H64E H -0.0077 0.3094 0.3413 0.160 Uiso 0.50 1 calc PR B 2
H64F H -0.0493 0.3072 0.4327 0.160 Uiso 0.50 1 calc PR B 2
C65 C 0.0115(13) 0.4008(12) 0.3652(12) 0.107(2) Uiso 0.50 1 d P B 1
H65A H -0.0428 0.4293 0.4009 0.160 Uiso 0.50 1 calc PR B 1
H65B H -0.0023 0.3801 0.3223 0.160 Uiso 0.50 1 calc PR B 1
H65C H 0.0417 0.4417 0.3439 0.160 Uiso 0.50 1 calc PR B 1
C65' C 0.0352(13) 0.4222(9) 0.3889(12) 0.107(2) Uiso 0.50 1 d PD B 2
H65D H -0.0227 0.4475 0.4212 0.160 Uiso 0.50 1 calc PR B 2
H65E H 0.0306 0.4330 0.3335 0.160 Uiso 0.50 1 calc PR B 2
H65F H 0.0751 0.4483 0.3987 0.160 Uiso 0.50 1 calc PR B 2
C66 C 0.0760(13) 0.3585(12) 0.4848(10) 0.107(2) Uiso 0.50 1 d PD B 1
H66A H 0.1098 0.3109 0.5175 0.160 Uiso 0.50 1 calc PR B 1
H66B H 0.0168 0.3850 0.5143 0.160 Uiso 0.50 1 calc PR B 1
H66C H 0.1046 0.4016 0.4701 0.160 Uiso 0.50 1 calc PR B 1
C66' C 0.0762(13) 0.3089(13) 0.4973(11) 0.107(2) Uiso 0.50 1 d P B 2
H66D H 0.1068 0.3439 0.5092 0.160 Uiso 0.50 1 calc PR B 2
H66E H 0.1082 0.2479 0.5098 0.160 Uiso 0.50 1 calc PR B 2
H66F H 0.0170 0.3252 0.5287 0.160 Uiso 0.50 1 calc PR B 2
C67 C 0.7927(13) 0.2303(11) -0.0753(12) 0.102(2) Uiso 0.50 1 d PD C 1
H67A H 0.8548 0.2073 -0.1011 0.123 Uiso 0.50 1 calc PR C 1
H67B H 0.7861 0.2678 -0.0343 0.123 Uiso 0.50 1 calc PR C 1
C67' C 0.7721(15) 0.2453(11) -0.0671(11) 0.102(2) Uiso 0.50 1 d PD C 2
H67C H 0.8235 0.2436 -0.0472 0.123 Uiso 0.50 1 calc PR C 2
H67D H 0.7204 0.2923 -0.0430 0.123 Uiso 0.50 1 calc PR C 2
C68 C 0.7317(13) 0.2776(11) -0.1354(11) 0.102(2) Uiso 0.50 1 d PD C 1
H68A H 0.6766 0.3197 -0.1096 0.123 Uiso 0.50 1 calc PR C 1
H68B H 0.7609 0.3083 -0.1786 0.123 Uiso 0.50 1 calc PR C 1
C68' C 0.7869(13) 0.2626(12) -0.1537(10) 0.102(2) Uiso 0.50 1 d PD C 2
H68C H 0.8496 0.2519 -0.1757 0.123 Uiso 0.50 1 calc PR C 2
H68D H 0.7522 0.3226 -0.1693 0.123 Uiso 0.50 1 calc PR C 2
C69 C 0.7136(12) 0.2075(10) -0.1660(11) 0.102(2) Uiso 0.50 1 d PD C 1
H69A H 0.7371 0.2030 -0.2227 0.123 Uiso 0.50 1 calc PR C 1
H69B H 0.6502 0.2174 -0.1559 0.123 Uiso 0.50 1 calc PR C 1
C69' C 0.7564(12) 0.1998(11) -0.1793(11) 0.102(2) Uiso 0.50 1 d PD C 2
H69C H 0.8009 0.1690 -0.2226 0.123 Uiso 0.50 1 calc PR C 2
H69D H 0.7016 0.2315 -0.1995 0.123 Uiso 0.50 1 calc PR C 2
C70 C 0.7635(15) 0.1263(12) -0.1169(10) 0.102(2) Uiso 0.50 1 d PD C 1
H70A H 0.7345 0.0829 -0.1066 0.123 Uiso 0.50 1 calc PR C 1
H70B H 0.8250 0.0997 -0.1432 0.123 Uiso 0.50 1 calc PR C 1
C70' C 0.7405(15) 0.1356(13) -0.1143(10) 0.102(2) Uiso 0.50 1 d PD C 2
H70C H 0.6794 0.1372 -0.1056 0.123 Uiso 0.50 1 calc PR C 2
H70D H 0.7807 0.0766 -0.1259 0.123 Uiso 0.50 1 calc PR C 2
C71 C 0.3739(6) -0.0847(5) 0.2888(5) 0.0909(17) Uani 1 1 d . . .
H71A H 0.4195 -0.1371 0.3065 0.109 Uiso 1 1 calc R . .
H71B H 0.3780 -0.0848 0.2318 0.109 Uiso 1 1 calc R . .
C72 C 0.2844(6) -0.0817(5) 0.3324(5) 0.0909(17) Uani 1 1 d . . .
H72A H 0.2845 -0.1403 0.3518 0.109 Uiso 1 1 calc R . .
H72B H 0.2406 -0.0554 0.2980 0.109 Uiso 1 1 calc R . .
C73 C 0.2644(6) -0.0269(7) 0.4002(6) 0.124(4) Uani 1 1 d D . .
H73A H 0.2033 0.0139 0.4069 0.149 Uiso 1 1 calc R . .
H73B H 0.2732 -0.0634 0.4496 0.149 Uiso 1 1 calc R . .
C74 C 0.3256(8) 0.0188(6) 0.3785(5) 0.125(4) Uani 1 1 d D . .
H74A H 0.2931 0.0814 0.3725 0.150 Uiso 1 1 calc R . .
H74B H 0.3596 0.0081 0.4206 0.150 Uiso 1 1 calc R . .
C75 C 0.5150(7) 0.4930(5) 0.3632(6) 0.1235(18) Uani 1 1 d . . .
H75A H 0.5792 0.4644 0.3493 0.148 Uiso 1 1 calc R . .
H75B H 0.4942 0.4700 0.4162 0.148 Uiso 1 1 calc R . .
C76 C 0.4914(8) 0.5890(5) 0.3607(6) 0.1235(18) Uani 1 1 d . . .
H76A H 0.4600 0.6095 0.4128 0.148 Uiso 1 1 calc R . .
H76B H 0.5452 0.6038 0.3468 0.148 Uiso 1 1 calc R . .
C77 C 0.4370(8) 0.6300(6) 0.3037(6) 0.1235(18) Uani 1 1 d . . .
H77A H 0.4566 0.6749 0.2703 0.148 Uiso 1 1 calc R . .
H77B H 0.3752 0.6566 0.3293 0.148 Uiso 1 1 calc R . .
C78 C 0.4477(8) 0.5582(5) 0.2568(6) 0.1235(18) Uani 1 1 d . . .
H78A H 0.3923 0.5673 0.2399 0.148 Uiso 1 1 calc R . .
H78B H 0.4938 0.5554 0.2096 0.148 Uiso 1 1 calc R . .
C79 C 0.151(3) 0.633(3) 0.340(3) 0.214(4) Uiso 0.50 1 d PD D 1
C79' C 0.171(3) 0.607(3) 0.365(3) 0.214(4) Uiso 0.50 1 d PD E 2
C80 C 0.194(3) 0.561(3) 0.399(2) 0.214(4) Uiso 0.50 1 d PD D 1
C80' C 0.248(2) 0.546(2) 0.401(2) 0.214(4) Uiso 0.50 1 d PD E 2
C81 C 0.263(2) 0.488(2) 0.438(2) 0.214(4) Uiso 0.50 1 d PD D 1
C81' C 0.225(2) 0.512(2) 0.4821(17) 0.214(4) Uiso 0.50 1 d PD E 2
C82 C 0.283(3) 0.451(2) 0.516(2) 0.214(4) Uiso 0.50 1 d PD D 1
C82' C 0.229(2) 0.495(2) 0.5761(16) 0.214(4) Uiso 0.50 1 d PD E 2
C83 C 0.275(2) 0.383(2) 0.584(2) 0.214(4) Uiso 0.50 1 d PD D 1
C83' C 0.311(2) 0.408(2) 0.5755(18) 0.214(4) Uiso 0.50 1 d PD E 2
C84 C 0.194(2) 0.382(2) 0.637(2) 0.214(4) Uiso 0.50 1 d PD D 1
C84' C 0.3479(19) 0.4169(19) 0.4798(17) 0.214(4) Uiso 0.50 1 d PD E 2
C85 C 1.0054(19) 0.8931(18) 0.3623(17) 0.142(3) Uiso 0.50 1 d PD . .
C86 C 0.9631(16) 0.9659(17) 0.4174(14) 0.142(3) Uiso 0.50 1 d PD . .
C87 C 1.025(2) 0.962(4) 0.4697(18) 0.142(3) Uiso 0.50 1 d PD . .
C88 C 0.992(3) 1.036(3) 0.5191(17) 0.142(3) Uiso 0.50 1 d PD . .
C89 C 0.9962(17) 1.0253(16) 0.6059(14) 0.142(3) Uiso 0.50 1 d PD . .
C90 C 0.9656(18) 1.1002(18) 0.6554(17) 0.142(3) Uiso 0.50 1 d PD . .
Li1 Li 0.6978(6) 0.1433(6) 0.0562(6) 0.055(2) Uani 1 1 d . C .
Li2 Li 0.4543(6) 0.0579(5) 0.2499(6) 0.051(2) Uani 1 1 d . . .
Li3 Li 0.4775(7) 0.3710(6) 0.2794(6) 0.057(2) Uani 1 1 d . C .

loop_
_atom_site_aniso_label
_atom_site_aniso_U_11
_atom_site_aniso_U_22
_atom_site_aniso_U_33
_atom_site_aniso_U_23
_atom_site_aniso_U_13
_atom_site_aniso_U_12
Y1 0.0334(3) 0.0358(3) 0.0367(3) 0.00066(18) -0.00628(19) -0.01398(19)
O1 0.0322(18) 0.0396(18) 0.050(2) -0.0011(15) -0.0073(15) -0.0173(14)
O2 0.039(2) 0.068(3) 0.094(3) 0.018(2) -0.023(2) -0.0089(19)
O3 0.0370(19) 0.0379(18) 0.0416(19) 0.0033(14) -0.0054(15) -0.0095(14)
O4 0.085(3) 0.055(2) 0.063(3) 0.0124(19) -0.043(2) -0.023(2)
O5 0.0309(18) 0.0423(18) 0.0411(19) -0.0047(14) -0.0031(15) -0.0141(14)
O6 0.082(3) 0.116(4) 0.076(3) 0.000(3) -0.041(3) -0.053(3)
O7 0.073(3) 0.093(3) 0.058(3) -0.011(2) 0.004(2) -0.049(3)
O8 0.081(3) 0.071(3) 0.060(3) 0.005(2) -0.007(2) -0.050(2)
O9 0.116(4) 0.048(2) 0.087(3) -0.012(2) -0.041(3) -0.022(2)
N1 0.032(2) 0.038(2) 0.039(2) 0.0024(17) -0.0076(18) -0.0144(17)
N2 0.047(2) 0.034(2) 0.037(2) 0.0027(16) -0.0132(19) -0.0158(18)
N3 0.038(2) 0.043(2) 0.035(2) 0.0008(17) -0.0078(18) -0.0186(18)
C1 0.035(3) 0.042(3) 0.041(3) -0.001(2) -0.006(2) -0.018(2)
C2 0.037(3) 0.046(3) 0.048(3) 0.001(2) -0.010(2) -0.017(2)
C3 0.039(3) 0.056(3) 0.062(4) -0.006(3) -0.016(3) -0.018(3)
C4 0.042(3) 0.051(3) 0.072(4) -0.002(3) -0.016(3) -0.020(3)
C5 0.047(3) 0.041(3) 0.056(3) 0.002(2) -0.013(3) -0.017(2)
C6 0.043(3) 0.040(3) 0.037(3) 0.002(2) -0.008(2) -0.020(2)
C7 0.042(3) 0.041(3) 0.044(3) 0.006(2) -0.010(2) -0.021(2)
C8 0.040(3) 0.033(2) 0.040(3) -0.001(2) -0.007(2) -0.017(2)
C9 0.041(3) 0.044(3) 0.045(3) 0.009(2) -0.009(2) -0.016(2)
C10 0.054(4) 0.051(3) 0.053(3) 0.013(3) -0.022(3) -0.016(3)
C11 0.038(3) 0.041(3) 0.069(4) 0.006(3) -0.017(3) -0.007(2)
C12 0.038(3) 0.048(3) 0.056(3) 0.005(2) -0.006(3) -0.013(2)
C13 0.042(3) 0.040(3) 0.047(3) 0.010(2) -0.012(2) -0.012(2)
C14 0.041(4) 0.089(5) 0.151(8) 0.026(5) -0.019(5) -0.016(4)
C15 0.037(3) 0.049(3) 0.056(3) 0.005(2) -0.009(3) -0.018(2)
C16 0.046(4) 0.071(4) 0.094(5) 0.009(4) -0.024(3) -0.017(3)
C17 0.057(4) 0.055(4) 0.093(5) -0.016(3) -0.020(4) -0.001(3)
C18 0.054(4) 0.058(4) 0.080(4) 0.017(3) -0.021(3) -0.017(3)
C19 0.061(4) 0.057(4) 0.117(6) -0.001(4) -0.036(4) -0.028(3)
C23 0.032(3) 0.035(2) 0.042(3) 0.004(2) -0.006(2) -0.015(2)
C24 0.048(3) 0.031(2) 0.042(3) 0.004(2) -0.015(2) -0.011(2)
C25 0.044(3) 0.035(3) 0.056(3) 0.004(2) -0.020(3) -0.009(2)
C26 0.042(3) 0.040(3) 0.048(3) -0.003(2) -0.009(2) -0.013(2)
C27 0.047(3) 0.042(3) 0.042(3) 0.001(2) -0.008(2) -0.015(2)
C28 0.041(3) 0.033(2) 0.044(3) 0.001(2) -0.013(2) -0.013(2)
C29 0.044(3) 0.037(3) 0.042(3) -0.001(2) -0.009(2) -0.013(2)
C30 0.032(3) 0.041(3) 0.036(3) 0.001(2) -0.007(2) -0.013(2)
C31 0.059(3) 0.042(3) 0.043(3) 0.005(2) -0.017(3) -0.026(2)
C32 0.067(4) 0.040(3) 0.056(3) 0.002(2) -0.026(3) -0.017(3)
C33 0.050(3) 0.049(3) 0.046(3) 0.008(2) -0.016(3) -0.019(3)
C34 0.067(4) 0.045(3) 0.045(3) -0.002(2) -0.023(3) -0.021(3)
C35 0.053(3) 0.039(3) 0.042(3) 0.003(2) -0.021(2) -0.016(2)
C36 0.092(5) 0.074(4) 0.080(5) 0.006(4) -0.055(4) -0.019(4)
C37 0.059(4) 0.044(3) 0.040(3) 0.004(2) -0.011(3) -0.015(3)
C38 0.101(6) 0.074(4) 0.051(4) 0.007(3) -0.032(4) -0.003(4)
C39 0.108(6) 0.087(5) 0.044(4) 0.020(3) -0.012(4) -0.055(4)
C40 0.089(5) 0.058(4) 0.037(3) -0.002(3) -0.007(3) -0.024(3)
C41 0.043(3) 0.044(3) 0.063(4) -0.010(3) -0.013(3) -0.003(2)
C42 0.060(4) 0.050(4) 0.099(5) -0.017(3) -0.011(4) -0.005(3)
C43 0.061(4) 0.076(4) 0.082(5) -0.017(4) 0.006(4) -0.016(3)
C44 0.045(4) 0.100(5) 0.085(5) -0.022(4) -0.019(4) 0.004(3)
C45 0.035(3) 0.040(3) 0.039(3) -0.002(2) -0.006(2) -0.013(2)
C46 0.040(3) 0.060(3) 0.046(3) 0.001(2) -0.009(2) -0.022(3)
C47 0.034(3) 0.069(4) 0.059(4) 0.002(3) -0.010(3) -0.018(3)
C48 0.039(3) 0.058(3) 0.047(3) -0.004(3) -0.003(2) -0.013(2)
C49 0.045(3) 0.052(3) 0.039(3) -0.004(2) -0.002(2) -0.015(2)
C50 0.035(3) 0.042(3) 0.044(3) 0.001(2) -0.002(2) -0.015(2)
C51 0.038(3) 0.051(3) 0.036(3) 0.002(2) -0.004(2) -0.019(2)
C52 0.042(3) 0.034(2) 0.038(3) -0.002(2) -0.011(2) -0.011(2)
C53 0.047(3) 0.054(3) 0.038(3) 0.000(2) -0.009(2) -0.023(2)
C54 0.069(4) 0.067(4) 0.041(3) -0.001(3) -0.023(3) -0.029(3)
C55 0.048(3) 0.066(4) 0.060(4) -0.010(3) -0.020(3) -0.022(3)
C56 0.053(4) 0.067(4) 0.055(4) -0.001(3) -0.009(3) -0.036(3)
C57 0.051(3) 0.058(3) 0.038(3) -0.003(2) -0.009(2) -0.023(3)
C58 0.071(6) 0.147(8) 0.131(8) -0.028(6) -0.045(6) -0.041(5)
C59 0.042(3) 0.079(4) 0.051(3) -0.012(3) -0.015(3) -0.021(3)
C60 0.059(4) 0.181(9) 0.075(5) -0.030(5) -0.020(4) -0.047(5)
C61 0.095(5) 0.084(5) 0.062(4) -0.018(3) -0.022(4) -0.040(4)
C62 0.075(5) 0.080(4) 0.046(3) 0.001(3) -0.015(3) -0.022(4)
C63 0.042(3) 0.085(5) 0.068(4) -0.006(3) -0.003(3) -0.022(3)
C71 0.108(5) 0.095(4) 0.088(4) -0.012(3) 0.001(3) -0.067(4)
C72 0.108(5) 0.095(4) 0.088(4) -0.012(3) 0.001(3) -0.067(4)
C73 0.097(7) 0.156(9) 0.132(8) -0.055(7) 0.035(6) -0.074(7)
C74 0.215(11) 0.144(8) 0.057(5) -0.025(5) 0.032(6) -0.135(8)
C75 0.168(5) 0.078(3) 0.143(5) -0.027(3) -0.053(4) -0.044(3)
C76 0.168(5) 0.078(3) 0.143(5) -0.027(3) -0.053(4) -0.044(3)
C77 0.168(5) 0.078(3) 0.143(5) -0.027(3) -0.053(4) -0.044(3)
C78 0.168(5) 0.078(3) 0.143(5) -0.027(3) -0.053(4) -0.044(3)
Li1 0.044(5) 0.057(6) 0.065(6) -0.012(5) -0.004(5) -0.021(4)
Li2 0.048(5) 0.041(5) 0.064(6) 0.000(4) -0.006(5) -0.019(4)
Li3 0.082(7) 0.048(5) 0.051(5) 0.003(4) -0.016(5) -0.035(5)

loop_
_atom_type_symbol
_atom_type_description
_atom_type_scat_dispersion_real
_atom_type_scat_dispersion_imag
_atom_type_scat_source
C C 0.0033 0.0016 'International Tables Vol C Tables 4.2.6.8 and 6.1.1.4'
H H 0.0000 0.0000 'International Tables Vol C Tables 4.2.6.8 and 6.1.1.4'
N N 0.0061 0.0033 'International Tables Vol C Tables 4.2.6.8 and 6.1.1.4'
O O 0.0106 0.0060 'International Tables Vol C Tables 4.2.6.8 and 6.1.1.4'
Y Y -2.7962 3.5667 'International Tables Vol C Tables 4.2.6.8 and 6.1.1.4'
Li Li -0.0003 0.0001 'International Tables Vol C Tables 4.2.6.8 and 6.1.1.4'

loop_
_geom_angle_atom_site_label_1
_geom_angle_atom_site_label_2
_geom_angle_atom_site_label_3
_geom_angle
_geom_angle_site_symmetry_1
_geom_angle_site_symmetry_3
O5 Y1 O1 166.79(12) . .
O5 Y1 O3 75.68(12) . .
O1 Y1 O3 100.57(11) . .
O5 Y1 N1 108.00(12) . .
O1 Y1 N1 77.76(12) . .
O3 Y1 N1 170.50(12) . .
O5 Y1 N3 79.28(12) . .
O1 Y1 N3 113.60(13) . .
O3 Y1 N3 89.80(12) . .
N1 Y1 N3 82.44(13) . .
O5 Y1 N2 89.33(13) . .
O1 Y1 N2 77.49(13) . .
O3 Y1 N2 79.02(12) . .
N1 Y1 N2 109.47(13) . .
N3 Y1 N2 165.75(13) . .
O5 Y1 Li2 38.47(18) . .
O1 Y1 Li2 135.93(18) . .
O3 Y1 Li2 37.29(19) . .
N1 Y1 Li2 146.11(19) . .
N3 Y1 Li2 85.0(2) . .
N2 Y1 Li2 80.8(2) . .
O5 Y1 Li1 129.88(19) . .
O1 Y1 Li1 36.96(19) . .
O3 Y1 Li1 91.2(2) . .
N1 Y1 Li1 92.8(2) . .
N3 Y1 Li1 150.0(2) . .
N2 Y1 Li1 40.6(2) . .
Li2 Y1 Li1 112.9(2) . .
O5 Y1 Li3 99.3(2) . .
O1 Y1 Li3 92.7(2) . .
O3 Y1 Li3 130.87(18) . .
N1 Y1 Li3 40.60(19) . .
N3 Y1 Li3 42.26(19) . .
N2 Y1 Li3 150.05(19) . .
Li2 Y1 Li3 123.0(3) . .
Li1 Y1 Li3 123.9(3) . .
C1 O1 Li1 118.6(4) . .
C1 O1 Y1 135.0(3) . .
Li1 O1 Y1 96.8(3) . .
C11 O2 C14 116.1(5) . .
C23 O3 Li2 127.9(4) . .
C23 O3 Y1 121.8(3) . .
Li2 O3 Y1 94.2(3) . .
C33 O4 C36 116.9(4) . .
C45 O5 Li2 107.8(4) . .
C45 O5 Y1 136.2(3) . .
Li2 O5 Y1 95.2(3) . .
C55 O6 C58 116.1(5) . .
C67 O7 C70 101.3(13) . .
C67 O7 C67' 14.1(15) . .
C70 O7 C67' 107.9(12) . .
C67 O7 C70' 105.3(12) . .
C70 O7 C70' 13.7(15) . .
C67' O7 C70' 108.6(11) . .
C67 O7 Li1 129.4(10) . .
C70 O7 Li1 128.0(11) . .
C67' O7 Li1 119.4(9) . .
C70' O7 Li1 120.3(9) . .
C71 O8 C74 107.6(5) . .
C71 O8 Li2 132.0(5) . .
C74 O8 Li2 120.4(5) . .
C75 O9 C78 107.0(6) . .
C75 O9 Li3 126.9(5) . .
C78 O9 Li3 123.6(5) . .
C8 N1 C7 113.3(4) . .
C8 N1 Li3 91.9(4) . .
C7 N1 Li3 120.9(4) . .
C8 N1 Y1 116.2(3) . .
C7 N1 Y1 119.7(3) . .
Li3 N1 Y1 89.7(3) . .
C30 N2 C29 112.9(4) . .
C30 N2 Li1 112.3(4) . .
C29 N2 Li1 107.5(4) . .
C30 N2 Y1 118.2(3) . .
C29 N2 Y1 115.3(3) . .
Li1 N2 Y1 87.5(3) . .
C52 N3 C51 112.8(4) . .
C52 N3 Li3 85.5(4) . .
C51 N3 Li3 131.9(4) . .
C52 N3 Y1 118.4(3) . .
C51 N3 Y1 116.7(3) . .
Li3 N3 Y1 87.6(3) . .
O1 C1 C6 117.9(4) . .
O1 C1 C2 122.3(4) . .
C6 C1 C2 119.8(5) . .
C3 C2 C1 117.8(5) . .
C3 C2 C15 119.1(4) . .
C1 C2 C15 123.0(5) . .
C4 C3 C2 123.9(5) . .
C4 C3 H3 118.1 . .
C2 C3 H3 118.1 . .
C3 C4 C5 116.6(5) . .
C3 C4 C19 121.4(5) . .
C5 C4 C19 121.9(5) . .
C4 C5 C6 122.0(5) . .
C4 C5 H5 119.0 . .
C6 C5 H5 119.0 . .
C5 C6 C1 119.8(5) . .
C5 C6 C7 117.1(4) . .
C1 C6 C7 122.8(4) . .
N1 C7 C6 117.1(4) . .
N1 C7 H7A 108.0 . .
C6 C7 H7A 108.0 . .
N1 C7 H7B 108.0 . .
C6 C7 H7B 108.0 . .
H7A C7 H7B 107.3 . .
C13 C8 N1 119.1(4) . .
C13 C8 C9 115.2(4) . .
N1 C8 C9 125.7(4) . .
C13 C8 Li3 74.5(4) . .
N1 C8 Li3 54.4(3) . .
C9 C8 Li3 147.5(4) . .
C10 C9 C8 121.4(5) . .
C10 C9 H9 119.3 . .
C8 C9 H9 119.3 . .
C9 C10 C11 121.5(5) . .
C9 C10 H10 119.3 . .
C11 C10 H10 119.3 . .
C12 C11 C10 118.6(5) . .
C12 C11 O2 124.5(5) . .
C10 C11 O2 116.9(5) . .
C11 C12 C13 119.8(5) . .
C11 C12 H12 120.1 . .
C13 C12 H12 120.1 . .
C8 C13 C12 123.5(5) . .
C8 C13 Li3 73.7(4) . .
C12 C13 Li3 146.7(5) . .
C8 C13 H13 118.2 . .
C12 C13 H13 118.2 . .
Li3 C13 H13 54.1 . .
O2 C14 H14A 109.5 . .
O2 C14 H14B 109.5 . .
H14A C14 H14B 109.5 . .
O2 C14 H14C 109.5 . .
H14A C14 H14C 109.5 . .
H14B C14 H14C 109.5 . .
C18 C15 C16 107.7(5) . .
C18 C15 C17 108.4(5) . .
C16 C15 C17 107.6(5) . .
C18 C15 C2 109.6(4) . .
C16 C15 C2 112.5(5) . .
C17 C15 C2 110.8(4) . .
C15 C16 H16A 109.5 . .
C15 C16 H16B 109.5 . .
H16A C16 H16B 109.5 . .
C15 C16 H16C 109.5 . .
H16A C16 H16C 109.5 . .
H16B C16 H16C 109.5 . .
C15 C17 H17A 109.5 . .
C15 C17 H17B 109.5 . .
H17A C17 H17B 109.5 . .
C15 C17 H17C 109.5 . .
H17A C17 H17C 109.5 . .
H17B C17 H17C 109.5 . .
C15 C18 H18A 109.5 . .
C15 C18 H18B 109.5 . .
H18A C18 H18B 109.5 . .
C15 C18 H18C 109.5 . .
H18A C18 H18C 109.5 . .
H18B C18 H18C 109.5 . .
C22' C19 C22 42.1(8) . .
C22' C19 C21 125.4(11) . .
C22 C19 C21 106.4(11) . .
C22' C19 C21' 111.5(11) . .
C22 C19 C21' 80.8(10) . .
C21 C19 C21' 28.1(9) . .
C22' C19 C20 58.9(9) . .
C22 C19 C20 101.0(10) . .
C21 C19 C20 117.5(10) . .
C21' C19 C20 135.8(11) . .
C22' C19 C4 117.1(8) . .
C22 C19 C4 106.6(8) . .
C21 C19 C4 114.5(9) . .
C21' C19 C4 112.3(9) . .
C20 C19 C4 109.3(8) . .
C22' C19 C20' 105.4(10) . .
C22 C19 C20' 142.6(11) . .
C21 C19 C20' 76.0(9) . .
C21' C19 C20' 103.4(10) . .
C20 C19 C20' 50.3(8) . .
C4 C19 C20' 105.8(8) . .
C19 C20 H20A 109.5 . .
C19 C20 H20B 109.5 . .
C19 C20 H20C 109.5 . .
C19 C20' H20D 109.5 . .
C19 C20' H20E 109.5 . .
H20D C20' H20E 109.5 . .
C19 C20' H20F 109.5 . .
H20D C20' H20F 109.5 . .
H20E C20' H20F 109.5 . .
C19 C21 H21A 109.5 . .
C19 C21 H21B 109.5 . .
C19 C21 H21C 109.5 . .
C19 C21' H21D 109.5 . .
C19 C21' H21E 109.5 . .
H21D C21' H21E 109.5 . .
C19 C21' H21F 109.5 . .
H21D C21' H21F 109.5 . .
H21E C21' H21F 109.5 . .
C19 C22 H22A 109.5 . .
C19 C22 H22B 109.5 . .
C19 C22 H22C 109.5 . .
C19 C22' H22D 109.5 . .
C19 C22' H22E 109.5 . .
H22D C22' H22E 109.5 . .
C19 C22' H22F 109.5 . .
H22D C22' H22F 109.5 . .
H22E C22' H22F 109.5 . .
O3 C23 C28 117.7(4) . .
O3 C23 C24 122.6(4) . .
C28 C23 C24 119.7(4) . .
C25 C24 C23 116.9(5) . .
C25 C24 C37 120.7(4) . .
C23 C24 C37 122.3(4) . .
C26 C25 C24 124.4(4) . .
C26 C25 H25 117.8 . .
C24 C25 H25 117.8 . .
C27 C26 C25 116.9(5) . .
C27 C26 C41 120.7(5) . .
C25 C26 C41 122.2(4) . .
C26 C27 C28 121.6(5) . .
C26 C27 H27 119.2 . .
C28 C27 H27 119.2 . .
C27 C28 C23 120.3(4) . .
C27 C28 C29 119.8(4) . .
C23 C28 C29 119.7(4) . .
N2 C29 C28 114.4(4) . .
N2 C29 H29A 108.6 . .
C28 C29 H29A 108.6 . .
N2 C29 H29B 108.6 . .
C28 C29 H29B 108.6 . .
H29A C29 H29B 107.6 . .
C35 C30 N2 126.4(4) . .
C35 C30 C31 114.9(4) . .
N2 C30 C31 118.8(4) . .
C32 C31 C30 122.7(5) . .
C32 C31 H31 118.6 . .
C30 C31 H31 118.6 . .
C31 C32 C33 120.4(5) . .
C31 C32 H32 119.8 . .
C33 C32 H32 119.8 . .
C34 C33 C32 119.3(5) . .
C34 C33 O4 124.3(5) . .
C32 C33 O4 116.3(5) . .
C33 C34 C35 120.0(5) . .
C33 C34 H34 120.0 . .
C35 C34 H34 120.0 . .
C34 C35 C30 122.7(5) . .
C34 C35 H35 118.6 . .
C30 C35 H35 118.6 . .
O4 C36 H36A 109.5 . .
O4 C36 H36B 109.5 . .
H36A C36 H36B 109.5 . .
O4 C36 H36C 109.5 . .
H36A C36 H36C 109.5 . .
H36B C36 H36C 109.5 . .
C38 C37 C39 107.6(5) . .
C38 C37 C40 107.2(5) . .
C39 C37 C40 109.0(5) . .
C38 C37 C24 112.6(5) . .
C39 C37 C24 108.2(4) . .
C40 C37 C24 112.1(4) . .
C37 C38 H38A 109.5 . .
C37 C38 H38B 109.5 . .
H38A C38 H38B 109.5 . .
C37 C38 H38C 109.5 . .
H38A C38 H38C 109.5 . .
H38B C38 H38C 109.5 . .
C37 C39 H39A 109.5 . .
C37 C39 H39B 109.5 . .
H39A C39 H39B 109.5 . .
C37 C39 H39C 109.5 . .
H39A C39 H39C 109.5 . .
H39B C39 H39C 109.5 . .
C37 C40 H40A 109.5 . .
C37 C40 H40B 109.5 . .
H40A C40 H40B 109.5 . .
C37 C40 H40C 109.5 . .
H40A C40 H40C 109.5 . .
H40B C40 H40C 109.5 . .
C42 C41 C44 109.1(5) . .
C42 C41 C43 108.9(5) . .
C44 C41 C43 107.7(6) . .
C42 C41 C26 108.4(5) . .
C44 C41 C26 112.1(5) . .
C43 C41 C26 110.6(5) . .
C41 C42 H42A 109.5 . .
C41 C42 H42B 109.5 . .
H42A C42 H42B 109.5 . .
C41 C42 H42C 109.5 . .
H42A C42 H42C 109.5 . .
H42B C42 H42C 109.5 . .
C41 C43 H43A 109.5 . .
C41 C43 H43B 109.5 . .
H43A C43 H43B 109.5 . .
C41 C43 H43C 109.5 . .
H43A C43 H43C 109.5 . .
H43B C43 H43C 109.5 . .
C41 C44 H44A 109.5 . .
C41 C44 H44B 109.5 . .
H44A C44 H44B 109.5 . .
C41 C44 H44C 109.5 . .
H44A C44 H44C 109.5 . .
H44B C44 H44C 109.5 . .
O5 C45 C46 121.7(4) . .
O5 C45 C50 118.4(4) . .
C46 C45 C50 119.9(5) . .
O5 C45 Li2 43.1(3) . .
C46 C45 Li2 118.6(4) . .
C50 C45 Li2 103.9(4) . .
C47 C46 C45 117.6(5) . .
C47 C46 C59 120.0(5) . .
C45 C46 C59 122.3(5) . .
C48 C47 C46 123.6(5) . .
C48 C47 H47 118.2 . .
C46 C47 H47 118.2 . .
C49 C48 C47 116.7(5) . .
C49 C48 C63 122.6(5) . .
C47 C48 C63 120.7(5) . .
C48 C49 C50 123.0(5) . .
C48 C49 H49 118.5 . .
C50 C49 H49 118.5 . .
C49 C50 C45 119.1(5) . .
C49 C50 C51 118.1(5) . .
C45 C50 C51 122.6(4) . .
N3 C51 C50 118.0(4) . .
N3 C51 H51A 107.8 . .
C50 C51 H51A 107.8 . .
N3 C51 H51B 107.8 . .
C50 C51 H51B 107.8 . .
H51A C51 H51B 107.2 . .
N3 C52 C57 118.9(4) . .
N3 C52 C53 126.7(5) . .
C57 C52 C53 114.4(4) . .
N3 C52 Li3 59.9(3) . .
C57 C52 Li3 75.7(4) . .
C53 C52 Li3 136.2(4) . .
C54 C53 C52 121.3(5) . .
C54 C53 H53 119.3 . .
C52 C53 H53 119.3 . .
C55 C54 C53 122.5(5) . .
C55 C54 H54 118.7 . .
C53 C54 H54 118.7 . .
C54 C55 C56 118.3(5) . .
C54 C55 O6 116.6(5) . .
C56 C55 O6 125.0(6) . .
C57 C56 C55 119.5(5) . .
C57 C56 H56 120.3 . .
C55 C56 H56 120.3 . .
C56 C57 C52 124.0(5) . .
C56 C57 H57 118.0 . .
C52 C57 H57 118.0 . .
O6 C58 H58A 109.5 . .
O6 C58 H58B 109.5 . .
H58A C58 H58B 109.5 . .
O6 C58 H58C 109.5 . .
H58A C58 H58C 109.5 . .
H58B C58 H58C 109.5 . .
C46 C59 C62 110.3(5) . .
C46 C59 C61 111.3(5) . .
C62 C59 C61 108.3(5) . .
C46 C59 C60 112.4(5) . .
C62 C59 C60 108.3(5) . .
C61 C59 C60 106.0(6) . .
C59 C60 H60A 109.5 . .
C59 C60 H60B 109.5 . .
H60A C60 H60B 109.5 . .
C59 C60 H60C 109.5 . .
H60A C60 H60C 109.5 . .
H60B C60 H60C 109.5 . .
C59 C61 H61A 109.5 . .
C59 C61 H61B 109.5 . .
H61A C61 H61B 109.5 . .
C59 C61 H61C 109.5 . .
H61A C61 H61C 109.5 . .
H61B C61 H61C 109.5 . .
C59 C62 H62A 109.5 . .
C59 C62 H62B 109.5 . .
H62A C62 H62B 109.5 . .
C59 C62 H62C 109.5 . .
H62A C62 H62C 109.5 . .
H62B C62 H62C 109.5 . .
C64 C63 C66' 78.4(11) . .
C64 C63 C64' 37.3(8) . .
C66' C63 C64' 110.5(12) . .
C64 C63 C65 112.2(11) . .
C66' C63 C65 130.0(11) . .
C64' C63 C65 77.0(11) . .
C64 C63 C66 107.1(11) . .
C66' C63 C66 31.2(9) . .
C64' C63 C66 131.0(12) . .
C65 C63 C66 106.4(11) . .
C64 C63 C65' 136.4(11) . .
C66' C63 C65' 108.3(11) . .
C64' C63 C65' 106.2(11) . .
C65 C63 C65' 31.1(9) . .
C66 C63 C65' 79.1(11) . .
C64 C63 C48 108.5(9) . .
C66' C63 C48 111.9(9) . .
C64' C63 C48 111.5(9) . .
C65 C63 C48 110.0(9) . .
C66 C63 C48 112.6(9) . .
C65' C63 C48 108.1(9) . .
C63 C64 H64A 109.5 . .
C63 C64 H64B 109.5 . .
C63 C64 H64C 109.5 . .
C63 C64' H64D 109.5 . .
C63 C64' H64E 109.5 . .
H64D C64' H64E 109.5 . .
C63 C64' H64F 109.5 . .
H64D C64' H64F 109.5 . .
H64E C64' H64F 109.5 . .
C63 C65 H65A 109.5 . .
C63 C65 H65B 109.5 . .
C63 C65 H65C 109.5 . .
C63 C65' H65D 109.5 . .
C63 C65' H65E 109.5 . .
H65D C65' H65E 109.5 . .
C63 C65' H65F 109.5 . .
H65D C65' H65F 109.5 . .
H65E C65' H65F 109.5 . .
C63 C66 H66A 109.5 . .
C63 C66 H66B 109.5 . .
C63 C66 H66C 109.5 . .
C63 C66' H66D 109.5 . .
C63 C66' H66E 109.5 . .
H66D C66' H66E 109.5 . .
C63 C66' H66F 109.5 . .
H66D C66' H66F 109.5 . .
H66E C66' H66F 109.5 . .
O7 C67 C68 98.8(13) . .
O7 C67 H67A 112.0 . .
C68 C67 H67A 112.0 . .
O7 C67 H67B 112.0 . .
C68 C67 H67B 112.0 . .
H67A C67 H67B 109.7 . .
O7 C67' C68' 110.4(14) . .
O7 C67' H67C 109.6 . .
C68' C67' H67C 109.6 . .
O7 C67' H67D 109.6 . .
C68' C67' H67D 109.6 . .
H67C C67' H67D 108.1 . .
C69 C68 C67 105.4(14) . .
C69 C68 H68A 110.7 . .
C67 C68 H68A 110.7 . .
C69 C68 H68B 110.7 . .
C67 C68 H68B 110.7 . .
H68A C68 H68B 108.8 . .
C67' C68' C69' 102.4(15) . .
C67' C68' H68C 111.3 . .
C69' C68' H68C 111.3 . .
C67' C68' H68D 111.3 . .
C69' C68' H68D 111.3 . .
H68C C68' H68D 109.2 . .
C68 C69 C70 101.4(14) . .
C68 C69 H69A 111.5 . .
C70 C69 H69A 111.5 . .
C68 C69 H69B 111.5 . .
C70 C69 H69B 111.5 . .
H69A C69 H69B 109.3 . .
C68' C69' C70' 112.4(15) . .
C68' C69' H69C 109.1 . .
C70' C69' H69C 109.1 . .
C68' C69' H69D 109.1 . .
C70' C69' H69D 109.1 . .
H69C C69' H69D 107.9 . .
O7 C70 C69 101.3(13) . .
O7 C70 H70A 111.5 . .
C69 C70 H70A 111.5 . .
O7 C70 H70B 111.5 . .
C69 C70 H70B 111.5 . .
H70A C70 H70B 109.3 . .
O7 C70' C69' 103.9(14) . .
O7 C70' H70C 111.0 . .
C69' C70' H70C 111.0 . .
O7 C70' H70D 111.0 . .
C69' C70' H70D 111.0 . .
H70C C70' H70D 109.0 . .
O8 C71 C72 105.8(6) . .
O8 C71 H71A 110.6 . .
C72 C71 H71A 110.6 . .
O8 C71 H71B 110.6 . .
C72 C71 H71B 110.6 . .
H71A C71 H71B 108.7 . .
C71 C72 C73 105.2(6) . .
C71 C72 H72A 110.7 . .
C73 C72 H72A 110.7 . .
C71 C72 H72B 110.7 . .
C73 C72 H72B 110.7 . .
H72A C72 H72B 108.8 . .
C74 C73 C72 104.5(7) . .
C74 C73 H73A 110.9 . .
C72 C73 H73A 110.9 . .
C74 C73 H73B 110.9 . .
C72 C73 H73B 110.9 . .
H73A C73 H73B 108.9 . .
O8 C74 C73 110.9(7) . .
O8 C74 H74A 109.5 . .
C73 C74 H74A 109.5 . .
O8 C74 H74B 109.5 . .
C73 C74 H74B 109.5 . .
H74A C74 H74B 108.0 . .
O9 C75 C76 105.5(7) . .
O9 C75 H75A 110.6 . .
C76 C75 H75A 110.6 . .
O9 C75 H75B 110.6 . .
C76 C75 H75B 110.6 . .
H75A C75 H75B 108.8 . .
C77 C76 C75 109.5(8) . .
C77 C76 H76A 109.8 . .
C75 C76 H76A 109.8 . .
C77 C76 H76B 109.8 . .
C75 C76 H76B 109.8 . .
H76A C76 H76B 108.2 . .
C76 C77 C78 103.9(8) . .
C76 C77 H77A 111.0 . .
C78 C77 H77A 111.0 . .
C76 C77 H77B 111.0 . .
C78 C77 H77B 111.0 . .
H77A C77 H77B 109.0 . .
O9 C78 C77 107.2(8) . .
O9 C78 H78A 110.3 . .
C77 C78 H78A 110.3 . .
O9 C78 H78B 110.3 . .
C77 C78 H78B 110.3 . .
H78A C78 H78B 108.5 . .
C81 C80 C79 162(4) . .
C81' C80' C79' 115(3) . .
C82 C81 C80 141(4) . .
C80' C81' C82' 154(4) . .
C81 C82 C83 146(4) . .
C83' C82' C81' 100.1(13) . .
C84 C83 C82 126(4) . .
C82' C83' C84' 95.1(12) . .
C90 C85 C86 104(5) 2_776 .
C90 C85 C89 75(4) 2_776 2_776
C86 C85 C89 28.8(14) . 2_776
C89 C86 C88 79(3) 2_776 2_776
C89 C86 C87 68(3) 2_776 .
C88 C86 C87 11(3) 2_776 .
C89 C86 C85 77(3) 2_776 .
C88 C86 C85 118(3) 2_776 .
C87 C86 C85 110(3) . .
C89 C86 C90 59(3) 2_776 2_776
C88 C86 C90 111(2) 2_776 2_776
C87 C86 C90 101(2) . 2_776
C85 C86 C90 17.9(16) . 2_776
C88 C87 C89 106(10) 2_776 2_776
C88 C87 C88 62(10) 2_776 .
C89 C87 C88 119(3) 2_776 .
C88 C87 C86 78(10) 2_776 .
C89 C87 C86 30.0(14) 2_776 .
C88 C87 C86 113(2) . .
C88 C87 C87 53(10) 2_776 2_776
C89 C87 C87 119(4) 2_776 2_776
C88 C87 C87 9(3) . 2_776
C86 C87 C87 109(4) . 2_776
C87 C88 C88 108(10) 2_776 2_776
C87 C88 C86 91(10) 2_776 2_776
C88 C88 C86 123(5) 2_776 2_776
C87 C88 C87 118(10) 2_776 .
C88 C88 C87 11(3) 2_776 .
C86 C88 C87 120(3) 2_776 .
C87 C88 C89 63(9) 2_776 .
C88 C88 C89 120(5) 2_776 .
C86 C88 C89 29.4(14) 2_776 .
C87 C88 C89 123(2) . .
C86 C89 C87 82(3) 2_776 2_776
C86 C89 C90 95(3) 2_776 .
C87 C89 C90 120(3) 2_776 .
C86 C89 C88 72(3) 2_776 .
C87 C89 C88 11(3) 2_776 .
C90 C89 C88 123(3) . .
C86 C89 C85 75(3) 2_776 2_776
C87 C89 C85 115(3) 2_776 2_776
C90 C89 C85 20.9(17) . 2_776
C88 C89 C85 114(3) . 2_776
C85 C90 C89 84(5) 2_776 .
C85 C90 C86 58(4) 2_776 2_776
C89 C90 C86 25.8(13) . 2_776
O7 Li1 O1 130.1(6) . .
O7 Li1 N2 121.2(5) . .
O1 Li1 N2 98.1(5) . .
O7 Li1 Y1 151.6(5) . .
O1 Li1 Y1 46.2(2) . .
N2 Li1 Y1 51.9(2) . .
O3 Li2 O5 94.7(4) . .
O3 Li2 O8 136.0(5) . .
O5 Li2 O8 125.1(5) . .
O3 Li2 C45 115.8(4) . .
O5 Li2 C45 29.01(19) . .
O8 Li2 C45 97.6(4) . .
O3 Li2 Y1 48.5(2) . .
O5 Li2 Y1 46.3(2) . .
O8 Li2 Y1 164.6(5) . .
C45 Li2 Y1 70.9(2) . .
O9 Li3 N1 116.5(5) . .
O9 Li3 N3 143.7(5) . .
N1 Li3 N3 99.3(4) . .
O9 Li3 C52 114.8(5) . .
N1 Li3 C52 118.0(5) . .
N3 Li3 C52 34.6(2) . .
O9 Li3 C8 105.7(4) . .
N1 Li3 C8 33.7(2) . .
N3 Li3 C8 107.7(4) . .
C52 Li3 C8 139.5(4) . .
O9 Li3 C13 108.8(5) . .
N1 Li3 C13 62.1(3) . .
N3 Li3 C13 92.6(4) . .
C52 Li3 C13 126.7(4) . .
C8 Li3 C13 31.8(2) . .
O9 Li3 Y1 161.8(5) . .
N1 Li3 Y1 49.7(2) . .
N3 Li3 Y1 50.2(2) . .
C52 Li3 Y1 71.5(2) . .
C8 Li3 Y1 69.4(2) . .
C13 Li3 Y1 76.7(3) . .

loop_
_geom_bond_atom_site_label_1
_geom_bond_atom_site_label_2
_geom_bond_distance
_geom_bond_site_symmetry_2
Y1 O5 2.213(3) .
Y1 O1 2.255(3) .
Y1 O3 2.289(3) .
Y1 N1 2.412(4) .
Y1 N3 2.432(4) .
Y1 N2 2.443(4) .
Y1 Li2 3.047(9) .
Y1 Li1 3.101(10) .
Y1 Li3 3.163(9) .
O1 C1 1.360(6) .
O1 Li1 1.878(10) .
O2 C11 1.391(6) .
O2 C14 1.407(8) .
O3 C23 1.364(5) .
O3 Li2 1.851(10) .
O4 C33 1.387(6) .
O4 C36 1.416(7) .
O5 C45 1.350(6) .
O5 Li2 1.903(9) .
O6 C55 1.394(6) .
O6 C58 1.405(9) .
O7 C67 1.416(15) .
O7 C70 1.445(15) .
O7 C67' 1.446(15) .
O7 C70' 1.474(15) .
O7 Li1 1.865(11) .
O8 C71 1.420(8) .
O8 C74 1.422(9) .
O8 Li2 1.906(10) .
O9 C75 1.428(9) .
O9 C78 1.431(10) .
O9 Li3 1.893(10) .
N1 C8 1.406(6) .
N1 C7 1.458(6) .
N1 Li3 2.058(10) .
N2 C30 1.401(6) .
N2 C29 1.471(6) .
N2 Li1 2.018(10) .
N3 C52 1.398(6) .
N3 C51 1.475(6) .
N3 Li3 2.129(10) .
C1 C6 1.397(7) .
C1 C2 1.406(7) .
C2 C3 1.393(7) .
C2 C15 1.552(7) .
C3 C4 1.388(7) .
C3 H3 0.9400 .
C4 C5 1.390(7) .
C4 C19 1.533(8) .
C5 C6 1.394(7) .
C5 H5 0.9400 .
C6 C7 1.520(7) .
C7 H7A 0.9800 .
C7 H7B 0.9800 .
C8 C13 1.388(7) .
C8 C9 1.415(6) .
C8 Li3 2.531(10) .
C9 C10 1.380(7) .
C9 H9 0.9400 .
C10 C11 1.383(8) .
C10 H10 0.9400 .
C11 C12 1.372(7) .
C12 C13 1.390(7) .
C12 H12 0.9400 .
C13 Li3 2.541(11) .
C13 H13 0.9400 .
C14 H14A 0.9700 .
C14 H14B 0.9700 .
C14 H14C 0.9700 .
C15 C18 1.531(8) .
C15 C16 1.540(8) .
C15 C17 1.540(8) .
C16 H16A 0.9700 .
C16 H16B 0.9700 .
C16 H16C 0.9700 .
C17 H17A 0.9700 .
C17 H17B 0.9700 .
C17 H17C 0.9700 .
C18 H18A 0.9700 .
C18 H18B 0.9700 .
C18 H18C 0.9700 .
C19 C22' 1.490(13) .
C19 C22 1.512(14) .
C19 C21 1.514(14) .
C19 C21' 1.519(14) .
C19 C20 1.523(13) .
C19 C20' 1.559(13) .
C20 H20A 0.9700 .
C20 H20B 0.9700 .
C20 H20C 0.9700 .
C20' H20D 0.9700 .
C20' H20E 0.9700 .
C20' H20F 0.9700 .
C21 H21A 0.9700 .
C21 H21B 0.9700 .
C21 H21C 0.9700 .
C21' H21D 0.9700 .
C21' H21E 0.9700 .
C21' H21F 0.9700 .
C22 H22A 0.9700 .
C22 H22B 0.9700 .
C22 H22C 0.9700 .
C22' H22D 0.9700 .
C22' H22E 0.9700 .
C22' H22F 0.9700 .
C23 C28 1.396(7) .
C23 C24 1.415(6) .
C24 C25 1.396(7) .
C24 C37 1.546(7) .
C25 C26 1.387(7) .
C25 H25 0.9400 .
C26 C27 1.382(7) .
C26 C41 1.548(7) .
C27 C28 1.394(7) .
C27 H27 0.9400 .
C28 C29 1.518(6) .
C29 H29A 0.9800 .
C29 H29B 0.9800 .
C30 C35 1.397(7) .
C30 C31 1.412(7) .
C31 C32 1.371(7) .
C31 H31 0.9400 .
C32 C33 1.379(7) .
C32 H32 0.9400 .
C33 C34 1.373(7) .
C34 C35 1.390(6) .
C34 H34 0.9400 .
C35 H35 0.9400 .
C36 H36A 0.9700 .
C36 H36B 0.9700 .
C36 H36C 0.9700 .
C37 C38 1.524(7) .
C37 C39 1.529(9) .
C37 C40 1.533(8) .
C38 H38A 0.9700 .
C38 H38B 0.9700 .
C38 H38C 0.9700 .
C39 H39A 0.9700 .
C39 H39B 0.9700 .
C39 H39C 0.9700 .
C40 H40A 0.9700 .
C40 H40B 0.9700 .
C40 H40C 0.9700 .
C41 C42 1.527(8) .
C41 C44 1.529(8) .
C41 C43 1.530(9) .
C42 H42A 0.9700 .
C42 H42B 0.9700 .
C42 H42C 0.9700 .
C43 H43A 0.9700 .
C43 H43B 0.9700 .
C43 H43C 0.9700 .
C44 H44A 0.9700 .
C44 H44B 0.9700 .
C44 H44C 0.9700 .
C45 C46 1.408(7) .
C45 C50 1.412(7) .
C45 Li2 2.649(10) .
C46 C47 1.408(7) .
C46 C59 1.528(7) .
C47 C48 1.390(8) .
C47 H47 0.9400 .
C48 C49 1.380(7) .
C48 C63 1.535(8) .
C49 C50 1.394(7) .
C49 H49 0.9400 .
C50 C51 1.519(7) .
C51 H51A 0.9800 .
C51 H51B 0.9800 .
C52 C57 1.404(7) .
C52 C53 1.419(7) .
C52 Li3 2.455(10) .
C53 C54 1.373(7) .
C53 H53 0.9400 .
C54 C55 1.368(8) .
C54 H54 0.9400 .
C55 C56 1.385(8) .
C56 C57 1.380(7) .
C56 H56 0.9400 .
C57 H57 0.9400 .
C58 H58A 0.9700 .
C58 H58B 0.9700 .
C58 H58C 0.9700 .
C59 C62 1.540(9) .
C59 C61 1.541(9) .
C59 C60 1.552(8) .
C60 H60A 0.9700 .
C60 H60B 0.9700 .
C60 H60C 0.9700 .
C61 H61A 0.9700 .
C61 H61B 0.9700 .
C61 H61C 0.9700 .
C62 H62A 0.9700 .
C62 H62B 0.9700 .
C62 H62C 0.9700 .
C63 C64 1.508(19) .
C63 C66' 1.515(19) .
C63 C64' 1.518(19) .
C63 C65 1.527(18) .
C63 C66 1.529(14) .
C63 C65' 1.534(14) .
C64 H64A 0.9700 .
C64 H64B 0.9700 .
C64 H64C 0.9700 .
C64' H64D 0.9700 .
C64' H64E 0.9700 .
C64' H64F 0.9700 .
C65 H65A 0.9700 .
C65 H65B 0.9700 .
C65 H65C 0.9700 .
C65' H65D 0.9700 .
C65' H65E 0.9700 .
C65' H65F 0.9700 .
C66 H66A 0.9700 .
C66 H66B 0.9700 .
C66 H66C 0.9700 .
C66' H66D 0.9700 .
C66' H66E 0.9700 .
C66' H66F 0.9700 .
C67 C68 1.540(17) .
C67 H67A 0.9800 .
C67 H67B 0.9800 .
C67' C68' 1.472(17) .
C67' H67C 0.9800 .
C67' H67D 0.9800 .
C68 C69 1.498(16) .
C68 H68A 0.9800 .
C68 H68B 0.9800 .
C68' C69' 1.474(16) .
C68' H68C 0.9800 .
C68' H68D 0.9800 .
C69 C70 1.542(17) .
C69 H69A 0.9800 .
C69 H69B 0.9800 .
C69' C70' 1.479(17) .
C69' H69C 0.9800 .
C69' H69D 0.9800 .
C70 H70A 0.9800 .
C70 H70B 0.9800 .
C70' H70C 0.9800 .
C70' H70D 0.9800 .
C71 C72 1.491(10) .
C71 H71A 0.9800 .
C71 H71B 0.9800 .
C72 C73 1.503(11) .
C72 H72A 0.9800 .
C72 H72B 0.9800 .
C73 C74 1.434(10) .
C73 H73A 0.9800 .
C73 H73B 0.9800 .
C74 H74A 0.9800 .
C74 H74B 0.9800 .
C75 C76 1.488(11) .
C75 H75A 0.9800 .
C75 H75B 0.9800 .
C76 C77 1.416(12) .
C76 H76A 0.9800 .
C76 H76B 0.9800 .
C77 C78 1.481(11) .
C77 H77A 0.9800 .
C77 H77B 0.9800 .
C78 H78A 0.9800 .
C78 H78B 0.9800 .
C79 C80 1.520(19) .
C79' C80' 1.507(19) .
C80 C81 1.515(19) .
C80' C81' 1.460(19) .
C81 C82 1.463(19) .
C81' C82' 1.630(18) .
C82 C83 1.521(19) .
C82' C83' 1.578(18) .
C83 C84 1.459(19) .
C83' C84' 1.642(19) .
C85 C90 0.55(4) 2_776
C85 C86 1.514(18) .
C85 C89 1.53(4) 2_776
C86 C89 0.76(3) 2_776
C86 C88 1.46(4) 2_776
C86 C87 1.495(19) .
C86 C90 1.73(4) 2_776
C87 C88 0.29(7) 2_776
C87 C89 1.40(4) 2_776
C87 C88 1.466(15) .
C87 C87 1.62(9) 2_776
C88 C87 0.29(7) 2_776
C88 C88 1.35(9) 2_776
C88 C86 1.46(4) 2_776
C88 C89 1.509(19) .
C89 C86 0.76(3) 2_776
C89 C87 1.40(4) 2_776
C89 C90 1.485(18) .
C89 C85 1.53(4) 2_776
C90 C85 0.55(4) 2_776
C90 C86 1.73(4) 2_776

loop_
_geom_torsion_atom_site_label_1
_geom_torsion_atom_site_label_2
_geom_torsion_atom_site_label_3
_geom_torsion_atom_site_label_4
_geom_torsion
_geom_torsion_site_symmetry_1
_geom_torsion_site_symmetry_4
O5 Y1 O1 C1 148.6(5) . .
O3 Y1 O1 C1 -139.2(4) . .
N1 Y1 O1 C1 31.3(4) . .
N3 Y1 O1 C1 -44.8(4) . .
N2 Y1 O1 C1 144.7(4) . .
Li2 Y1 O1 C1 -153.1(4) . .
Li1 Y1 O1 C1 143.1(6) . .
Li3 Y1 O1 C1 -6.7(4) . .
O5 Y1 O1 Li1 5.5(6) . .
O3 Y1 O1 Li1 77.7(3) . .
N1 Y1 O1 Li1 -111.9(3) . .
N3 Y1 O1 Li1 172.1(3) . .
N2 Y1 O1 Li1 1.6(3) . .
Li2 Y1 O1 Li1 63.8(4) . .
Li3 Y1 O1 Li1 -149.8(4) . .
O5 Y1 O3 C23 143.4(3) . .
O1 Y1 O3 C23 -23.6(3) . .
N1 Y1 O3 C23 -102.6(8) . .
N3 Y1 O3 C23 -137.6(3) . .
N2 Y1 O3 C23 51.2(3) . .
Li2 Y1 O3 C23 140.4(5) . .
Li1 Y1 O3 C23 12.3(4) . .
Li3 Y1 O3 C23 -126.7(4) . .
O5 Y1 O3 Li2 3.0(3) . .
O1 Y1 O3 Li2 -164.0(3) . .
N1 Y1 O3 Li2 117.0(8) . .
N3 Y1 O3 Li2 82.0(3) . .
N2 Y1 O3 Li2 -89.1(3) . .
Li1 Y1 O3 Li2 -128.1(4) . .
Li3 Y1 O3 Li2 92.9(4) . .
O1 Y1 O5 C45 -165.3(5) . .
O3 Y1 O5 C45 119.7(4) . .
N1 Y1 O5 C45 -51.1(4) . .
N3 Y1 O5 C45 27.2(4) . .
N2 Y1 O5 C45 -161.4(4) . .
Li2 Y1 O5 C45 122.6(5) . .
Li1 Y1 O5 C45 -161.0(4) . .
Li3 Y1 O5 C45 -10.3(4) . .
O1 Y1 O5 Li2 72.1(6) . .
O3 Y1 O5 Li2 -2.9(3) . .
N1 Y1 O5 Li2 -173.8(3) . .
N3 Y1 O5 Li2 -95.5(3) . .
N2 Y1 O5 Li2 75.9(3) . .
Li1 Y1 O5 Li2 76.4(4) . .
Li3 Y1 O5 Li2 -132.9(3) . .
O5 Y1 N1 C8 -8.8(3) . .
O1 Y1 N1 C8 158.9(3) . .
O3 Y1 N1 C8 -120.3(7) . .
N3 Y1 N1 C8 -84.9(3) . .
N2 Y1 N1 C8 87.0(3) . .
Li2 Y1 N1 C8 -15.7(5) . .
Li1 Y1 N1 C8 124.9(4) . .
Li3 Y1 N1 C8 -92.0(4) . .
O5 Y1 N1 C7 -150.8(3) . .
O1 Y1 N1 C7 16.9(3) . .
O3 Y1 N1 C7 97.7(8) . .
N3 Y1 N1 C7 133.1(3) . .
N2 Y1 N1 C7 -55.0(3) . .
Li2 Y1 N1 C7 -157.7(4) . .
Li1 Y1 N1 C7 -17.1(4) . .
Li3 Y1 N1 C7 126.0(5) . .
O5 Y1 N1 Li3 83.2(3) . .
O1 Y1 N1 Li3 -109.1(3) . .
O3 Y1 N1 Li3 -28.3(9) . .
N3 Y1 N1 Li3 7.1(3) . .
N2 Y1 N1 Li3 179.0(3) . .
Li2 Y1 N1 Li3 76.2(5) . .
Li1 Y1 N1 Li3 -143.1(4) . .
O5 Y1 N2 C30 65.4(3) . .
O1 Y1 N2 C30 -115.5(3) . .
O3 Y1 N2 C30 141.0(3) . .
N1 Y1 N2 C30 -43.5(4) . .
N3 Y1 N2 C30 102.1(6) . .
Li2 Y1 N2 C30 103.1(4) . .
Li1 Y1 N2 C30 -114.0(5) . .
Li3 Y1 N2 C30 -42.2(6) . .
O5 Y1 N2 C29 -72.4(3) . .
O1 Y1 N2 C29 106.7(3) . .
O3 Y1 N2 C29 3.2(3) . .
N1 Y1 N2 C29 178.7(3) . .
N3 Y1 N2 C29 -35.7(7) . .
Li2 Y1 N2 C29 -34.7(3) . .
Li1 Y1 N2 C29 108.2(4) . .
Li3 Y1 N2 C29 -180.0(4) . .
O5 Y1 N2 Li1 179.4(3) . .
O1 Y1 N2 Li1 -1.4(3) . .
O3 Y1 N2 Li1 -105.0(3) . .
N1 Y1 N2 Li1 70.6(3) . .
N3 Y1 N2 Li1 -143.9(5) . .
Li2 Y1 N2 Li1 -142.9(3) . .
Li3 Y1 N2 Li1 71.8(5) . .
O5 Y1 N3 C52 159.5(3) . .
O1 Y1 N3 C52 -17.4(3) . .
O3 Y1 N3 C52 84.1(3) . .
N1 Y1 N3 C52 -90.4(3) . .
N2 Y1 N3 C52 122.1(5) . .
Li2 Y1 N3 C52 121.1(4) . .
Li1 Y1 N3 C52 -7.9(6) . .
Li3 Y1 N3 C52 -83.6(4) . .
O5 Y1 N3 C51 19.7(3) . .
O1 Y1 N3 C51 -157.2(3) . .
O3 Y1 N3 C51 -55.8(3) . .
N1 Y1 N3 C51 129.7(3) . .
N2 Y1 N3 C51 -17.8(7) . .
Li2 Y1 N3 C51 -18.8(3) . .
Li1 Y1 N3 C51 -147.8(4) . .
Li3 Y1 N3 C51 136.6(5) . .
O5 Y1 N3 Li3 -116.9(3) . .
O1 Y1 N3 Li3 66.2(3) . .
O3 Y1 N3 Li3 167.7(3) . .
N1 Y1 N3 Li3 -6.9(3) . .
N2 Y1 N3 Li3 -154.3(5) . .
Li2 Y1 N3 Li3 -155.3(4) . .
Li1 Y1 N3 Li3 75.7(5) . .
Li1 O1 C1 C6 96.5(6) . .
Y1 O1 C1 C6 -40.8(6) . .
Li1 O1 C1 C2 -82.2(6) . .
Y1 O1 C1 C2 140.5(4) . .
O1 C1 C2 C3 178.3(5) . .
C6 C1 C2 C3 -0.4(7) . .
O1 C1 C2 C15 -1.6(8) . .
C6 C1 C2 C15 179.7(5) . .
C1 C2 C3 C4 0.9(8) . .
C15 C2 C3 C4 -179.2(5) . .
C2 C3 C4 C5 -0.2(9) . .
C2 C3 C4 C19 -177.1(6) . .
C3 C4 C5 C6 -1.0(8) . .
C19 C4 C5 C6 175.9(6) . .
C4 C5 C6 C1 1.5(8) . .
C4 C5 C6 C7 -172.3(5) . .
O1 C1 C6 C5 -179.5(4) . .
C2 C1 C6 C5 -0.7(7) . .
O1 C1 C6 C7 -6.0(7) . .
C2 C1 C6 C7 172.7(5) . .
C8 N1 C7 C6 162.9(4) . .
Li3 N1 C7 C6 55.4(6) . .
Y1 N1 C7 C6 -54.1(5) . .
C5 C6 C7 N1 -132.3(5) . .
C1 C6 C7 N1 54.1(7) . .
C7 N1 C8 C13 -164.2(4) . .
Li3 N1 C8 C13 -39.2(5) . .
Y1 N1 C8 C13 51.4(5) . .
C7 N1 C8 C9 14.7(7) . .
Li3 N1 C8 C9 139.7(5) . .
Y1 N1 C8 C9 -129.7(4) . .
C7 N1 C8 Li3 -125.0(5) . .
Y1 N1 C8 Li3 90.6(3) . .
C13 C8 C9 C10 -1.0(7) . .
N1 C8 C9 C10 -180.0(5) . .
Li3 C8 C9 C10 -101.9(9) . .
C8 C9 C10 C11 -0.1(9) . .
C9 C10 C11 C12 0.8(9) . .
C9 C10 C11 O2 -180.0(5) . .
C14 O2 C11 C12 -19.8(9) . .
C14 O2 C11 C10 161.0(6) . .
C10 C11 C12 C13 -0.3(8) . .
O2 C11 C12 C13 -179.5(5) . .
N1 C8 C13 C12 -179.5(5) . .
C9 C8 C13 C12 1.5(8) . .
Li3 C8 C13 C12 148.3(6) . .
N1 C8 C13 Li3 32.2(4) . .
C9 C8 C13 Li3 -146.8(5) . .
C11 C12 C13 C8 -0.9(8) . .
C11 C12 C13 Li3 112.4(8) . .
C3 C2 C15 C18 119.4(6) . .
C1 C2 C15 C18 -60.7(7) . .
C3 C2 C15 C16 -0.4(7) . .
C1 C2 C15 C16 179.5(5) . .
C3 C2 C15 C17 -121.0(6) . .
C1 C2 C15 C17 58.9(7) . .
C3 C4 C19 C22' 12.4(12) . .
C5 C4 C19 C22' -164.4(10) . .
C3 C4 C19 C22 56.6(10) . .
C5 C4 C19 C22 -120.2(9) . .
C3 C4 C19 C21 173.9(9) . .
C5 C4 C19 C21 -2.8(12) . .
C3 C4 C19 C21' 143.3(9) . .
C5 C4 C19 C21' -33.5(11) . .
C3 C4 C19 C20 -51.8(11) . .
C5 C4 C19 C20 131.5(9) . .
C3 C4 C19 C20' -104.6(9) . .
C5 C4 C19 C20' 78.7(9) . .
Li2 O3 C23 C28 70.2(6) . .
Y1 O3 C23 C28 -56.0(5) . .
Li2 O3 C23 C24 -107.8(6) . .
Y1 O3 C23 C24 125.9(4) . .
O3 C23 C24 C25 -175.6(4) . .
C28 C23 C24 C25 6.4(7) . .
O3 C23 C24 C37 8.0(7) . .
C28 C23 C24 C37 -170.0(5) . .
C23 C24 C25 C26 -2.3(8) . .
C37 C24 C25 C26 174.2(5) . .
C24 C25 C26 C27 -2.4(8) . .
C24 C25 C26 C41 -177.8(5) . .
C25 C26 C27 C28 3.1(8) . .
C41 C26 C27 C28 178.6(5) . .
C26 C27 C28 C23 0.9(8) . .
C26 C27 C28 C29 -173.5(5) . .
O3 C23 C28 C27 176.1(4) . .
C24 C23 C28 C27 -5.9(7) . .
O3 C23 C28 C29 -9.5(7) . .
C24 C23 C28 C29 168.6(4) . .
C30 N2 C29 C28 167.0(4) . .
Li1 N2 C29 C28 42.7(6) . .
Y1 N2 C29 C28 -52.9(5) . .
C27 C28 C29 N2 -115.9(5) . .
C23 C28 C29 N2 69.6(6) . .
C29 N2 C30 C35 1.2(7) . .
Li1 N2 C30 C35 122.8(5) . .
Y1 N2 C30 C35 -137.6(4) . .
C29 N2 C30 C31 -178.0(4) . .
Li1 N2 C30 C31 -56.4(6) . .
Y1 N2 C30 C31 43.2(6) . .
C35 C30 C31 C32 0.7(8) . .
N2 C30 C31 C32 -180.0(5) . .
C30 C31 C32 C33 -1.1(9) . .
C31 C32 C33 C34 1.1(9) . .
C31 C32 C33 O4 -179.9(5) . .
C36 O4 C33 C34 4.9(9) . .
C36 O4 C33 C32 -174.1(6) . .
C32 C33 C34 C35 -0.7(9) . .
O4 C33 C34 C35 -179.7(5) . .
C33 C34 C35 C30 0.4(9) . .
N2 C30 C35 C34 -179.6(5) . .
C31 C30 C35 C34 -0.4(8) . .
C25 C24 C37 C38 4.0(7) . .
C23 C24 C37 C38 -179.7(5) . .
C25 C24 C37 C39 -114.8(6) . .
C23 C24 C37 C39 61.5(6) . .
C25 C24 C37 C40 125.0(5) . .
C23 C24 C37 C40 -58.7(7) . .
C27 C26 C41 C42 -76.4(7) . .
C25 C26 C41 C42 98.8(6) . .
C27 C26 C41 C44 163.2(6) . .
C25 C26 C41 C44 -21.6(8) . .
C27 C26 C41 C43 42.9(7) . .
C25 C26 C41 C43 -141.9(6) . .
Li2 O5 C45 C46 -99.4(6) . .
Y1 O5 C45 C46 142.4(4) . .
Li2 O5 C45 C50 79.9(5) . .
Y1 O5 C45 C50 -38.4(6) . .
Y1 O5 C45 Li2 -118.2(5) . .
O5 C45 C46 C47 179.6(5) . .
C50 C45 C46 C47 0.3(7) . .
Li2 C45 C46 C47 129.4(5) . .
O5 C45 C46 C59 -2.7(8) . .
C50 C45 C46 C59 178.0(5) . .
Li2 C45 C46 C59 -52.9(7) . .
C45 C46 C47 C48 -0.8(8) . .
C59 C46 C47 C48 -178.5(5) . .
C46 C47 C48 C49 1.0(9) . .
C46 C47 C48 C63 -178.7(5) . .
C47 C48 C49 C50 -0.8(8) . .
C63 C48 C49 C50 178.9(5) . .
C48 C49 C50 C45 0.4(8) . .
C48 C49 C50 C51 -174.5(5) . .
O5 C45 C50 C49 -179.4(4) . .
C46 C45 C50 C49 -0.2(7) . .
Li2 C45 C50 C49 -135.5(5) . .
O5 C45 C50 C51 -4.8(7) . .
C46 C45 C50 C51 174.5(5) . .
Li2 C45 C50 C51 39.1(6) . .
C52 N3 C51 C50 162.1(4) . .
Li3 N3 C51 C50 56.8(7) . .
Y1 N3 C51 C50 -55.9(5) . .
C49 C50 C51 N3 -131.8(5) . .
C45 C50 C51 N3 53.5(7) . .
C51 N3 C52 C57 176.5(4) . .
Li3 N3 C52 C57 -49.6(5) . .
Y1 N3 C52 C57 35.2(5) . .
C51 N3 C52 C53 -6.4(7) . .
Li3 N3 C52 C53 127.5(5) . .
Y1 N3 C52 C53 -147.8(4) . .
C51 N3 C52 Li3 -133.9(5) . .
Y1 N3 C52 Li3 84.8(4) . .
N3 C52 C53 C54 -178.4(5) . .
C57 C52 C53 C54 -1.3(7) . .
Li3 C52 C53 C54 -95.8(7) . .
C52 C53 C54 C55 0.6(9) . .
C53 C54 C55 C56 -0.1(9) . .
C53 C54 C55 O6 -178.8(5) . .
C58 O6 C55 C54 163.4(6) . .
C58 O6 C55 C56 -15.2(9) . .
C54 C55 C56 C57 0.3(9) . .
O6 C55 C56 C57 178.9(5) . .
C55 C56 C57 C52 -1.2(9) . .
N3 C52 C57 C56 179.0(5) . .
C53 C52 C57 C56 1.6(7) . .
Li3 C52 C57 C56 136.1(6) . .
C47 C46 C59 C62 113.4(6) . .
C45 C46 C59 C62 -64.3(7) . .
C47 C46 C59 C61 -126.4(6) . .
C45 C46 C59 C61 55.9(7) . .
C47 C46 C59 C60 -7.6(8) . .
C45 C46 C59 C60 174.8(6) . .
C49 C48 C63 C64 -108.2(10) . .
C47 C48 C63 C64 71.4(10) . .
C49 C48 C63 C66' -23.6(11) . .
C47 C48 C63 C66' 156.1(9) . .
C49 C48 C63 C64' -147.9(9) . .
C47 C48 C63 C64' 31.8(11) . .
C49 C48 C63 C65 128.6(10) . .
C47 C48 C63 C65 -51.7(11) . .
C49 C48 C63 C66 10.2(11) . .
C47 C48 C63 C66 -170.1(9) . .
C49 C48 C63 C65' 95.7(10) . .
C47 C48 C63 C65' -84.6(10) . .
C70 O7 C67 C68 54.0(16) . .
C67' O7 C67 C68 -65(5) . .
C70' O7 C67 C68 40.5(16) . .
Li1 O7 C67 C68 -113.9(13) . .
C67 O7 C67' C68' 64(5) . .
C70 O7 C67' C68' 0(2) . .
C70' O7 C67' C68' -14(2) . .
Li1 O7 C67' C68' -157.5(13) . .
O7 C67 C68 C69 -34.1(19) . .
O7 C67' C68' C69' 15(2) . .
C67 C68 C69 C70 2(2) . .
C67' C68' C69' C70' -11(2) . .
C67 O7 C70 C69 -53.9(18) . .
C67' O7 C70 C69 -41.0(18) . .
C70' O7 C70 C69 54(5) . .
Li1 O7 C70 C69 114.2(13) . .
C68 C69 C70 O7 29.6(19) . .
C67 O7 C70' C69' -7.6(18) . .
C70 O7 C70' C69' -82(6) . .
C67' O7 C70' C69' 7(2) . .
Li1 O7 C70' C69' 149.7(12) . .
C68' C69' C70' O7 3(2) . .
C74 O8 C71 C72 22.5(9) . .
Li2 O8 C71 C72 -153.9(6) . .
O8 C71 C72 C73 -24.7(9) . .
C71 C72 C73 C74 17.5(11) . .
C71 O8 C74 C73 -11.7(11) . .
Li2 O8 C74 C73 165.3(8) . .
C72 C73 C74 O8 -4.1(12) . .
C78 O9 C75 C76 16.5(11) . .
Li3 O9 C75 C76 178.7(7) . .
O9 C75 C76 C77 -0.5(13) . .
C75 C76 C77 C78 -14.9(13) . .
C75 O9 C78 C77 -26.3(11) . .
Li3 O9 C78 C77 170.8(7) . .
C76 C77 C78 O9 25.3(12) . .
C79 C80 C81 C82 146(10) . .
C79' C80' C81' C82' -123(6) . .
C80 C81 C82 C83 94(8) . .
C80' C81' C82' C83' -88(6) . .
C81 C82 C83 C84 -68(8) . .
C81' C82' C83' C84' 16(3) . .
C90 C85 C86 C89 -2(8) 2_776 2_776
C90 C85 C86 C88 -71(8) 2_776 2_776
C89 C85 C86 C88 -69(3) 2_776 2_776
C90 C85 C86 C87 -62(7) 2_776 .
C89 C85 C86 C87 -60(3) 2_776 .
C89 C85 C86 C90 2(8) 2_776 2_776
C89 C86 C87 C88 160(22) 2_776 2_776
C85 C86 C87 C88 -134(20) . 2_776
C90 C86 C87 C88 -150(20) 2_776 2_776
C88 C86 C87 C89 -160(22) 2_776 2_776
C85 C86 C87 C89 66(4) . 2_776
C90 C86 C87 C89 50(3) 2_776 2_776
C89 C86 C87 C88 109(4) 2_776 .
C88 C86 C87 C88 -52(20) 2_776 .
C85 C86 C87 C88 174(2) . .
C90 C86 C87 C88 158.0(18) 2_776 .
C89 C86 C87 C87 117(6) 2_776 2_776
C88 C86 C87 C87 -43(18) 2_776 2_776
C85 C86 C87 C87 -178(4) . 2_776
C90 C86 C87 C87 166(4) 2_776 2_776
C88 C87 C88 C87 0.00(8) 2_776 2_776
C89 C87 C88 C87 94(15) 2_776 2_776
C86 C87 C88 C87 61(15) . 2_776
C89 C87 C88 C88 94(15) 2_776 2_776
C86 C87 C88 C88 61(15) . 2_776
C87 C87 C88 C88 0.00(12) 2_776 2_776
C88 C87 C88 C86 109(16) 2_776 2_776
C89 C87 C88 C86 -157(4) 2_776 2_776
C86 C87 C88 C86 170(3) . 2_776
C87 C87 C88 C86 109(16) 2_776 2_776
C88 C87 C88 C89 75(15) 2_776 .
C89 C87 C88 C89 168(3) 2_776 .
C86 C87 C88 C89 135(3) . .
C87 C87 C88 C89 75(15) 2_776 .
C87 C88 C89 C86 -159(23) 2_776 2_776
C88 C88 C89 C86 105(6) 2_776 2_776
C87 C88 C89 C86 93(4) . 2_776
C88 C88 C89 C87 -96(22) 2_776 2_776
C86 C88 C89 C87 159(23) 2_776 2_776
C87 C88 C89 C87 -108(22) . 2_776
C87 C88 C89 C90 -74(22) 2_776 .
C88 C88 C89 C90 -170(4) 2_776 .
C86 C88 C89 C90 85(4) 2_776 .
C87 C88 C89 C90 178(2) . .
C87 C88 C89 C85 -96(22) 2_776 2_776
C88 C88 C89 C85 168(4) 2_776 2_776
C86 C88 C89 C85 63(3) 2_776 2_776
C87 C88 C89 C85 156(2) . 2_776
C86 C89 C90 C85 2(7) 2_776 2_776
C87 C89 C90 C85 -82(7) 2_776 2_776
C88 C89 C90 C85 -70(7) . 2_776
C87 C89 C90 C86 -84(4) 2_776 2_776
C88 C89 C90 C86 -72(4) . 2_776
C85 C89 C90 C86 -2(7) 2_776 2_776
C67 O7 Li1 O1 -6.4(14) . .
C70 O7 Li1 O1 -171.3(10) . .
C67' O7 Li1 O1 -18.6(13) . .
C70' O7 Li1 O1 -157.5(11) . .
C67 O7 Li1 N2 130.2(11) . .
C70 O7 Li1 N2 -34.7(12) . .
C67' O7 Li1 N2 118.0(11) . .
C70' O7 Li1 N2 -20.9(12) . .
C67 O7 Li1 Y1 63.5(15) . .
C70 O7 Li1 Y1 -101.4(13) . .
C67' O7 Li1 Y1 51.3(15) . .
C70' O7 Li1 Y1 -87.6(14) . .
C1 O1 Li1 O7 -9.3(9) . .
Y1 O1 Li1 O7 141.8(6) . .
C1 O1 Li1 N2 -153.0(4) . .
Y1 O1 Li1 N2 -1.9(4) . .
C1 O1 Li1 Y1 -151.1(4) . .
C30 N2 Li1 O7 -26.7(7) . .
C29 N2 Li1 O7 98.0(6) . .
Y1 N2 Li1 O7 -146.2(5) . .
C30 N2 Li1 O1 121.3(4) . .
C29 N2 Li1 O1 -114.0(4) . .
Y1 N2 Li1 O1 1.7(4) . .
C30 N2 Li1 Y1 119.6(3) . .
C29 N2 Li1 Y1 -115.7(3) . .
O5 Y1 Li1 O7 85.6(10) . .
O1 Y1 Li1 O7 -96.0(10) . .
O3 Y1 Li1 O7 157.9(10) . .
N1 Y1 Li1 O7 -30.7(10) . .
N3 Y1 Li1 O7 -110.5(9) . .
N2 Y1 Li1 O7 86.4(10) . .
Li2 Y1 Li1 O7 126.7(9) . .
Li3 Y1 Li1 O7 -58.8(11) . .
O5 Y1 Li1 O1 -178.36(19) . .
O3 Y1 Li1 O1 -106.1(3) . .
N1 Y1 Li1 O1 65.3(3) . .
N3 Y1 Li1 O1 -14.5(6) . .
N2 Y1 Li1 O1 -177.6(5) . .
Li2 Y1 Li1 O1 -137.3(3) . .
Li3 Y1 Li1 O1 37.2(4) . .
O5 Y1 Li1 N2 -0.7(4) . .
O1 Y1 Li1 N2 177.6(5) . .
O3 Y1 Li1 N2 71.5(3) . .
N1 Y1 Li1 N2 -117.1(3) . .
N3 Y1 Li1 N2 163.1(3) . .
Li2 Y1 Li1 N2 40.3(4) . .
Li3 Y1 Li1 N2 -145.2(3) . .
C23 O3 Li2 O5 -140.0(4) . .
Y1 O3 Li2 O5 -3.4(4) . .
C23 O3 Li2 O8 63.8(10) . .
Y1 O3 Li2 O8 -159.6(7) . .
C23 O3 Li2 C45 -160.8(4) . .
Y1 O3 Li2 C45 -24.2(4) . .
C23 O3 Li2 Y1 -136.6(5) . .
C45 O5 Li2 O3 -138.8(4) . .
Y1 O5 Li2 O3 3.5(4) . .
C45 O5 Li2 O8 21.2(7) . .
Y1 O5 Li2 O8 163.5(6) . .
Y1 O5 Li2 C45 142.2(4) . .
C45 O5 Li2 Y1 -142.2(4) . .
C71 O8 Li2 O3 -89.0(10) . .
C74 O8 Li2 O3 95.0(10) . .
C71 O8 Li2 O5 120.4(8) . .
C74 O8 Li2 O5 -55.7(9) . .
C71 O8 Li2 C45 130.6(6) . .
C74 O8 Li2 C45 -45.5(7) . .
C71 O8 Li2 Y1 171.3(15) . .
C74 O8 Li2 Y1 -5(2) . .
O5 C45 Li2 O3 46.9(5) . .
C46 C45 Li2 O3 154.0(5) . .
C50 C45 Li2 O3 -69.9(6) . .
C46 C45 Li2 O5 107.1(5) . .
C50 C45 Li2 O5 -116.8(5) . .
O5 C45 Li2 O8 -162.6(6) . .
C46 C45 Li2 O8 -55.5(6) . .
C50 C45 Li2 O8 80.6(5) . .
O5 C45 Li2 Y1 27.9(3) . .
C46 C45 Li2 Y1 135.1(4) . .
C50 C45 Li2 Y1 -88.9(3) . .
O5 Y1 Li2 O3 -175.4(5) . .
O1 Y1 Li2 O3 22.9(5) . .
N1 Y1 Li2 O3 -164.7(2) . .
N3 Y1 Li2 O3 -96.3(3) . .
N2 Y1 Li2 O3 84.0(3) . .
Li1 Y1 Li2 O3 58.7(4) . .
Li3 Y1 Li2 O3 -115.8(3) . .
O1 Y1 Li2 O5 -161.78(19) . .
O3 Y1 Li2 O5 175.4(5) . .
N1 Y1 Li2 O5 10.6(5) . .
N3 Y1 Li2 O5 79.1(3) . .
N2 Y1 Li2 O5 -100.7(3) . .
Li1 Y1 Li2 O5 -125.9(3) . .
Li3 Y1 Li2 O5 59.5(4) . .
O5 Y1 Li2 O8 -61.5(17) . .
O1 Y1 Li2 O8 136.7(16) . .
O3 Y1 Li2 O8 113.9(19) . .
N1 Y1 Li2 O8 -51(2) . .
N3 Y1 Li2 O8 17.6(17) . .
N2 Y1 Li2 O8 -162.2(18) . .
Li1 Y1 Li2 O8 172.6(17) . .
Li3 Y1 Li2 O8 -2.0(19) . .
O5 Y1 Li2 C45 -18.31(19) . .
O1 Y1 Li2 C45 179.91(16) . .
O3 Y1 Li2 C45 157.0(4) . .
N1 Y1 Li2 C45 -7.7(5) . .
N3 Y1 Li2 C45 60.8(2) . .
N2 Y1 Li2 C45 -119.0(2) . .
Li1 Y1 Li2 C45 -144.2(2) . .
Li3 Y1 Li2 C45 41.2(3) . .
C75 O9 Li3 N1 -128.0(8) . .
C78 O9 Li3 N1 31.4(10) . .
C75 O9 Li3 N3 41.5(15) . .
C78 O9 Li3 N3 -159.1(10) . .
C75 O9 Li3 C52 15.9(10) . .
C78 O9 Li3 C52 175.3(7) . .
C75 O9 Li3 C8 -162.4(7) . .
C78 O9 Li3 C8 -2.9(9) . .
C75 O9 Li3 C13 164.5(7) . .
C78 O9 Li3 C13 -36.1(9) . .
C75 O9 Li3 Y1 -90.7(16) . .
C78 O9 Li3 Y1 68.7(18) . .
C8 N1 Li3 O9 -78.3(6) . .
C7 N1 Li3 O9 40.5(8) . .
Y1 N1 Li3 O9 165.6(5) . .
C8 N1 Li3 N3 108.0(4) . .
C7 N1 Li3 N3 -133.2(4) . .
Y1 N1 Li3 N3 -8.1(4) . .
C8 N1 Li3 C52 139.0(5) . .
C7 N1 Li3 C52 -102.2(5) . .
Y1 N1 Li3 C52 22.9(5) . .
C7 N1 Li3 C8 118.8(5) . .
Y1 N1 Li3 C8 -116.2(3) . .
C8 N1 Li3 C13 20.0(3) . .
C7 N1 Li3 C13 138.7(4) . .
Y1 N1 Li3 C13 -96.18(19) . .
C8 N1 Li3 Y1 116.2(3) . .
C7 N1 Li3 Y1 -125.1(4) . .
C52 N3 Li3 O9 -43.7(10) . .
C51 N3 Li3 O9 73.2(12) . .
Y1 N3 Li3 O9 -162.4(10) . .
C52 N3 Li3 N1 126.8(5) . .
C51 N3 Li3 N1 -116.3(5) . .
Y1 N3 Li3 N1 8.1(4) . .
C51 N3 Li3 C52 116.9(5) . .
Y1 N3 Li3 C52 -118.7(3) . .
C52 N3 Li3 C8 160.4(5) . .
C51 N3 Li3 C8 -82.7(6) . .
Y1 N3 Li3 C8 41.7(4) . .
C52 N3 Li3 C13 -171.0(4) . .
C51 N3 Li3 C13 -54.2(6) . .
Y1 N3 Li3 C13 70.2(3) . .
C52 N3 Li3 Y1 118.7(3) . .
C51 N3 Li3 Y1 -124.4(5) . .
N3 C52 Li3 O9 153.2(7) . .
C57 C52 Li3 O9 -70.3(6) . .
C53 C52 Li3 O9 40.1(9) . .
N3 C52 Li3 N1 -63.5(5) . .
C57 C52 Li3 N1 73.1(6) . .
C53 C52 Li3 N1 -176.6(5) . .
C57 C52 Li3 N3 136.5(5) . .
C53 C52 Li3 N3 -113.1(7) . .
N3 C52 Li3 C8 -29.4(7) . .
C57 C52 Li3 C8 107.1(8) . .
C53 C52 Li3 C8 -142.5(7) . .
N3 C52 Li3 C13 11.2(5) . .
C57 C52 Li3 C13 147.7(6) . .
C53 C52 Li3 C13 -101.9(7) . .
N3 C52 Li3 Y1 -45.3(3) . .
C57 C52 Li3 Y1 91.3(3) . .
C53 C52 Li3 Y1 -158.3(6) . .
C13 C8 Li3 O9 -100.5(5) . .
N1 C8 Li3 O9 114.5(6) . .
C9 C8 Li3 O9 12.3(11) . .
C13 C8 Li3 N1 145.0(5) . .
C9 C8 Li3 N1 -102.2(8) . .
C13 C8 Li3 N3 64.9(5) . .
N1 C8 Li3 N3 -80.1(5) . .
C9 C8 Li3 N3 177.7(7) . .
C13 C8 Li3 C52 81.9(8) . .
N1 C8 Li3 C52 -63.1(7) . .
C9 C8 Li3 C52 -165.3(7) . .
N1 C8 Li3 C13 -145.0(5) . .
C9 C8 Li3 C13 112.8(9) . .
C13 C8 Li3 Y1 98.0(3) . .
N1 C8 Li3 Y1 -47.0(3) . .
C9 C8 Li3 Y1 -149.2(8) . .
C8 C13 Li3 O9 89.6(5) . .
C12 C13 Li3 O9 -37.5(10) . .
C8 C13 Li3 N1 -21.1(3) . .
C12 C13 Li3 N1 -148.2(8) . .
C8 C13 Li3 N3 -120.3(4) . .
C12 C13 Li3 N3 112.7(8) . .
C8 C13 Li3 C52 -126.6(6) . .
C12 C13 Li3 C52 106.3(8) . .
C12 C13 Li3 C8 -127.1(9) . .
C8 C13 Li3 Y1 -72.3(3) . .
C12 C13 Li3 Y1 160.6(8) . .
O5 Y1 Li3 O9 -152.2(15) . .
O1 Y1 Li3 O9 22.2(15) . .
O3 Y1 Li3 O9 128.7(14) . .
N1 Y1 Li3 O9 -45.3(14) . .
N3 Y1 Li3 O9 145.1(17) . .
N2 Y1 Li3 O9 -47.2(18) . .
Li2 Y1 Li3 O9 174.9(14) . .
Li1 Y1 Li3 O9 0.9(16) . .
O5 Y1 Li3 N1 -106.9(3) . .
O1 Y1 Li3 N1 67.6(3) . .
O3 Y1 Li3 N1 174.06(19) . .
N3 Y1 Li3 N1 -169.5(5) . .
N2 Y1 Li3 N1 -1.9(6) . .
Li2 Y1 Li3 N1 -139.8(3) . .
Li1 Y1 Li3 N1 46.2(4) . .
O5 Y1 Li3 N3 62.6(3) . .
O1 Y1 Li3 N3 -122.9(3) . .
O3 Y1 Li3 N3 -16.4(4) . .
N1 Y1 Li3 N3 169.5(5) . .
N2 Y1 Li3 N3 167.7(3) . .
Li2 Y1 Li3 N3 29.7(4) . .
Li1 Y1 Li3 N3 -144.3(3) . .
O5 Y1 Li3 C52 94.3(3) . .
O1 Y1 Li3 C52 -91.2(2) . .
O3 Y1 Li3 C52 15.3(4) . .
N1 Y1 Li3 C52 -158.8(5) . .
N3 Y1 Li3 C52 31.7(2) . .
N2 Y1 Li3 C52 -160.6(3) . .
Li2 Y1 Li3 C52 61.4(4) . .
Li1 Y1 Li3 C52 -112.6(3) . .
O5 Y1 Li3 C8 -74.7(2) . .
O1 Y1 Li3 C8 99.7(2) . .
O3 Y1 Li3 C8 -153.79(18) . .
N1 Y1 Li3 C8 32.2(2) . .
N3 Y1 Li3 C8 -137.4(4) . .
N2 Y1 Li3 C8 30.3(6) . .
Li2 Y1 Li3 C8 -107.6(3) . .
Li1 Y1 Li3 C8 78.4(4) . .
O5 Y1 Li3 C13 -42.4(3) . .
O1 Y1 Li3 C13 132.1(2) . .
O3 Y1 Li3 C13 -121.4(2) . .
N1 Y1 Li3 C13 64.5(3) . .
N3 Y1 Li3 C13 -105.0(4) . .
N2 Y1 Li3 C13 62.7(5) . .
Li2 Y1 Li3 C13 -75.3(3) . .
Li1 Y1 Li3 C13 110.8(3) . .
